data_1574551
loop_
_publ_author_name
'Gu, Haoran'
'Tong, Yao'
'Xu, Hongli'
'Wang, Cheng'
'Xu, Bowei'
'Geng, Dongling'
'Bu, Laju'
'Ye, Long'
'Deng, Yunfeng'
'Geng, Yanhou'

_publ_section_title
;
 A cathode interlayer based on an indandione-terminated quinoidal compound
 enables 19% efficiency in binary organic solar cells.
;
_journal_issue 14
_journal_name_full 'Materials horizons'
_journal_page_first 5380
_journal_page_last 5387
_journal_paper_doi 10.1039/d5mh00536a
_journal_volume 12
_journal_year 2025
_chemical_formula_moiety 'C47 H54 O10 P2 S2'
_chemical_formula_sum 'C47 H54 O10 P2 S2'
_chemical_formula_weight 904.96
_space_group_crystal_system triclinic
_space_group_IT_number 2
_space_group_name_Hall '-P 1'
_space_group_name_H-M_alt 'P -1'
_atom_sites_solution_hydrogens geom
_atom_sites_solution_primary dual
_audit_creation_date 2024-08-21
_audit_creation_method
;
Olex2 1.5
(compiled 2024.02.16 svn.r378c4104 for OlexSys, GUI svn.r6928)
;
_audit_update_record
;
2025-02-22 deposited with the CCDC.	2025-04-28 downloaded from the CCDC.
;
_cell_angle_alpha 112.731(13)
_cell_angle_beta 90.393(9)
_cell_angle_gamma 102.666(10)
_cell_formula_units_Z 4
_cell_length_a 10.742(3)
_cell_length_b 19.392(6)
_cell_length_c 24.568(5)
_cell_measurement_reflns_used 9563
_cell_measurement_temperature 170.00
_cell_measurement_theta_max 54.699
_cell_measurement_theta_min 3.689
_cell_volume 4581(2)
_computing_cell_refinement 'SAINT V8.40B (?, 2016)'
_computing_data_reduction 'SAINT V8.40B (?, 2016)'
_computing_molecular_graphics 'Olex2 1.5 (Dolomanov et al., 2009)'
_computing_publication_material 'Olex2 1.5 (Dolomanov et al., 2009)'
_computing_structure_refinement 'SHELXL 2018/3 (Sheldrick, 2015)'
_computing_structure_solution 'SHELXT 2018/2 (Sheldrick, 2018)'
_diffrn_ambient_temperature 170.00
_diffrn_measured_fraction_theta_full 0.987
_diffrn_measured_fraction_theta_max 0.986
_diffrn_measurement_device_type 'Bruker D8 Venture'
_diffrn_measurement_method '\f and \w scans'
_diffrn_radiation_type GaK\a
_diffrn_radiation_wavelength 1.34139
_diffrn_reflns_av_R_equivalents 0.1349
_diffrn_reflns_av_unetI/netI 0.1112
_diffrn_reflns_Laue_measured_fraction_full 0.987
_diffrn_reflns_Laue_measured_fraction_max 0.986
_diffrn_reflns_limit_h_max 13
_diffrn_reflns_limit_h_min -12
_diffrn_reflns_limit_k_max 23
_diffrn_reflns_limit_k_min -23
_diffrn_reflns_limit_l_max 29
_diffrn_reflns_limit_l_min -29
_diffrn_reflns_number 71371
_diffrn_reflns_point_group_measured_fraction_full 0.987
_diffrn_reflns_point_group_measured_fraction_max 0.986
_diffrn_reflns_theta_full 53.594
_diffrn_reflns_theta_max 54.877
_diffrn_reflns_theta_min 3.246
_diffrn_source_current 2.86
_diffrn_source_power 0.1995708
_diffrn_source_voltage 69.78
_diffrn_standards_number 0
_exptl_absorpt_coefficient_mu 1.428
_exptl_absorpt_correction_T_max 0.7508
_exptl_absorpt_correction_T_min 0.5509
_exptl_absorpt_correction_type multi-scan
_exptl_absorpt_process_details
;
SADABS-2016/2 (Bruker,2016/2) was used for absorption correction.
wR2(int) was 0.1679 before and 0.1106 after correction.
The Ratio of minimum to maximum transmission is 0.7338.
The \l/2 correction factor is Not present.
;
_exptl_crystal_colour blue
_exptl_crystal_colour_primary blue
_exptl_crystal_density_diffrn 1.312
_exptl_crystal_description block
_exptl_crystal_F_000 1912
_exptl_crystal_size_max 0.17
_exptl_crystal_size_mid 0.17
_exptl_crystal_size_min 0.05
_refine_diff_density_max 1.168
_refine_diff_density_min -0.937
_refine_diff_density_rms 0.139
_refine_ls_extinction_coef 0.0035(2)
_refine_ls_extinction_expression Fc^*^=kFc[1+0.001xFc^2^\l^3^/sin(2\q)]^-1/4^
_refine_ls_extinction_method 'SHELXL-2018/3 (Sheldrick 2018)'
_refine_ls_goodness_of_fit_ref 1.110
_refine_ls_hydrogen_treatment constr
_refine_ls_matrix_type full
_refine_ls_number_parameters 1127
_refine_ls_number_reflns 17131
_refine_ls_number_restraints 102
_refine_ls_restrained_S_all 1.113
_refine_ls_R_factor_all 0.2306
_refine_ls_R_factor_gt 0.1640
_refine_ls_shift/su_max 0.004
_refine_ls_shift/su_mean 0.000
_refine_ls_structure_factor_coef Fsqd
_refine_ls_weighting_details 'w=1/[\s^2^(Fo^2^)+(0.0500P)^2^+50.0000P] where P=(Fo^2^+2Fc^2^)/3'
_refine_ls_weighting_scheme calc
_refine_ls_wR_factor_gt 0.3380
_refine_ls_wR_factor_ref 0.3736
_reflns_Friedel_coverage 0.000
_reflns_number_gt 9593
_reflns_number_total 17131
_reflns_threshold_expression 'I > 2\s(I)'
_cod_data_source_file d5mh00536a2.cif
_cod_data_source_block 240821dyf_po
_cod_depositor_comments 'Adding full bibliography for 1574551.cif.'
_cod_database_code 1574551
_shelx_shelxl_version_number 2018/3
_shelx_space_group_comment
;
The symmetry employed for this shelxl refinement is uniquely defined
by the following loop, which should always be used as a source of
symmetry information in preference to the above space-group names.
They are only intended as comments.
;
_shelx_estimated_absorpt_t_max 0.932
_shelx_estimated_absorpt_t_min 0.793
_olex2_refinement_description
;
1. Fixed Uiso
 At 1.2 times of:
  All C(H) groups, All C(H,H) groups, All C(H,H,H,H) groups
 At 1.5 times of:
  All C(H,H,H) groups
2. Restrained distances
 C39A-C38A = C40A-C39A = C41A-C40A = C42A-C41A = C43A-C42A = C32A-C31A = C33A-
 C32A
 1.53 with sigma of 0.01
 C39A-C40A \\sim C39A-C40B
 with sigma of 0.02
 C40A-C41A \\sim C40B-C41B
 with sigma of 0.02
 C41A-C42A \\sim C41B-C42A
 with sigma of 0.02
 C39A-C41A \\sim C39A-C41B
 with sigma of 0.04
 C40A-C42A \\sim C40B-C42A
 with sigma of 0.04
3. Uiso/Uaniso restraints and constraints
C39A \\sim C40A \\sim C41B \\sim C41A \\sim C40B \\sim C42A: within 2A with
sigma of 0.01 and sigma for terminal atoms of 0.02 within 2A
C46A \\sim C47A \\sim O10A \\sim P2A: within 2A with sigma of 0.01 and sigma
for terminal atoms of 0.02 within 2A
Uanis(O10A) \\sim Ueq, Uanis(C46A) \\sim Ueq: with sigma of 0.01 and sigma for
terminal atoms of 0.02
4. Others
 Sof(H39C)=Sof(H39D)=Sof(H42C)=Sof(H42D)=Sof(C40B)=Sof(H40C)=Sof(H40D)=
 Sof(C41B)=Sof(H41C)=Sof(H41D)=1-FVAR(1)
 Sof(H39A)=Sof(H39B)=Sof(C40A)=Sof(H40A)=Sof(H40B)=Sof(C41A)=Sof(H41A)=
 Sof(H41B)=Sof(H42A)=Sof(H42B)=FVAR(1)
5.a Secondary CH2 refined with riding coordinates:
 C28(H28C,H28D), C29(H29C,H29D), C30(H30C,H30D), C31(H31C,H31D), C32(H32C,
 H32D), C33(H33C,H33D), C34(H34C,H34D), C36(H36C,H36D), C38(H38C,H38D),
 C39(H39E,H39F), C40(H40E,H40F), C41(H41E,H41F), C42(H42E,H42F), C43(H43C,H43D),
  C44(H44C,H44D), C46(H46C,H46D), C28A(H28A,H28B), C29A(H29A,H29B), C30A(H30A,
 H30B), C31A(H31A,H31B), C32A(H32A,H32B), C33A(H33A,H33B), C34A(H34A,H34B),
 C36A(H36A,H36B), C38A(H38A,H38B), C39A(H39A,H39B), C39A(H39C,H39D), C40A(H40A,
 H40B), C41A(H41A,H41B), C42A(H42A,H42B), C42A(H42C,H42D), C43A(H43A,H43B),
 C44A(H44A,H44B), C46A(H46A,H46B), C40B(H40C,H40D), C41B(H41C,H41D)
5.b Aromatic/amide H refined with riding coordinates:
 C3(H3), C4(H4), C5(H5), C6(H6), C11(H11), C17(H17), C22(H22), C23(H23),
 C24(H24), C25(H25), C3A(H3A), C4A(H4A), C5A(H5A), C6A(H6A), C11A(H11A),
 C17A(H17A), C22A(H22A), C23A(H23A), C24A(H24A), C25A(H25A)
5.c Idealised Me refined as rotating group:
 C35(H35D,H35E,H35F), C37(H37D,H37E,H37F), C45(H45D,H45E,H45F), C47(H47D,H47E,
 H47F), C35A(H35A,H35B,H35C), C37A(H37A,H37B,H37C), C45A(H45A,H45B,H45C),
 C47A(H47A,H47B,H47C)
;
_smtbx_masks_void_probe_radius 1.2
_smtbx_masks_void_truncation_radius 1.2
_olex2_submission_special_instructions 'No special instructions were received'

loop_
_space_group_symop_operation_xyz
'x, y, z'
'-x, -y, -z'

loop_
_atom_site_label
_atom_site_type_symbol
_atom_site_fract_x
_atom_site_fract_y
_atom_site_fract_z
_atom_site_U_iso_or_equiv
_atom_site_adp_type
_atom_site_occupancy
_atom_site_site_symmetry_order
_atom_site_calc_flag
_atom_site_refinement_flags_posn
_atom_site_refinement_flags_adp
_atom_site_refinement_flags_occupancy
_atom_site_disorder_assembly
_atom_site_disorder_group
S1 S 1.6711(2) 0.98089(14) 0.46933(11) 0.0489(6) Uani 1 1 d . . . . .
S2 S 1.3679(2) 0.92731(14) 0.35836(11) 0.0490(6) Uani 1 1 d . . . . .
P1 P 1.8380(3) 0.4400(2) 0.16209(16) 0.0745(10) Uani 1 1 d . . . . .
P2 P 0.8860(3) 0.66690(19) 0.64097(15) 0.0723(9) Uani 1 1 d . . . . .
O1 O 1.8912(6) 1.0893(4) 0.5445(3) 0.0588(19) Uani 1 1 d . . . . .
O2 O 1.8869(7) 0.8530(4) 0.5587(4) 0.068(2) Uani 1 1 d . . . . .
O3 O 1.2095(6) 0.9677(4) 0.2884(3) 0.0543(17) Uani 1 1 d . . . . .
O4 O 1.0352(7) 0.7029(4) 0.2430(3) 0.064(2) Uani 1 1 d . . . . .
O5 O 1.9530(8) 0.4196(5) 0.1781(4) 0.089(3) Uani 1 1 d . . . . .
O6 O 1.8359(8) 0.4405(5) 0.0980(4) 0.089(3) Uani 1 1 d . . . . .
O7 O 1.7084(8) 0.3826(5) 0.1568(4) 0.084(3) Uani 1 1 d . . . . .
O8 O 0.7499(9) 0.6303(6) 0.6328(4) 0.104(3) Uani 1 1 d . . . . .
O9 O 0.9757(10) 0.6167(5) 0.6491(4) 0.092(3) Uani 1 1 d . . . . .
O10 O 0.9210(7) 0.7425(4) 0.7004(3) 0.0598(19) Uani 1 1 d . . . . .
C1 C 1.9163(9) 1.0385(6) 0.5583(4) 0.050(2) Uani 1 1 d . . . . .
C2 C 2.0260(9) 1.0519(6) 0.6036(4) 0.049(2) Uani 1 1 d . . . . .
C3 C 2.1138(9) 1.1183(6) 0.6372(5) 0.055(3) Uani 1 1 d . . . . .
H3 H 2.114070 1.165845 0.634462 0.066 Uiso 1 1 calc R U . . .
C4 C 2.2034(10) 1.1124(6) 0.6756(4) 0.054(3) Uani 1 1 d . . . . .
H4 H 2.265668 1.157411 0.700087 0.065 Uiso 1 1 calc R U . . .
C5 C 2.2041(10) 1.0424(7) 0.6792(5) 0.061(3) Uani 1 1 d . . . . .
H5 H 2.267441 1.040343 0.705346 0.073 Uiso 1 1 calc R U . . .
C6 C 2.1132(9) 0.9759(6) 0.6449(5) 0.055(3) Uani 1 1 d . . . . .
H6 H 2.112718 0.927788 0.646840 0.065 Uiso 1 1 calc R U . . .
C7 C 2.0223(9) 0.9827(6) 0.6074(4) 0.049(2) Uani 1 1 d . . . . .
C8 C 1.9142(9) 0.9204(6) 0.5665(5) 0.052(3) Uani 1 1 d . . . . .
C9 C 1.8461(9) 0.9598(6) 0.5386(4) 0.053(3) Uani 1 1 d . . . . .
C10 C 1.7369(9) 0.9270(6) 0.5001(5) 0.050(2) Uani 1 1 d . . . . .
C11 C 1.6622(9) 0.8492(6) 0.4793(5) 0.053(3) Uani 1 1 d . . . . .
H11 H 1.684736 0.811352 0.490393 0.063 Uiso 1 1 calc R U . . .
C12 C 1.5573(9) 0.8345(6) 0.4427(4) 0.049(2) Uani 1 1 d . . . . .
C13 C 1.5478(9) 0.9013(5) 0.4312(4) 0.042(2) Uani 1 1 d . . . . .
C14 C 1.4407(8) 0.8823(5) 0.3920(4) 0.042(2) Uani 1 1 d . . . . .
C15 C 1.3768(9) 0.8035(5) 0.3769(4) 0.045(2) Uani 1 1 d . . . . .
C16 C 1.4431(9) 0.7669(5) 0.4099(5) 0.048(2) Uani 1 1 d . . . . .
C17 C 1.2708(9) 0.7804(6) 0.3385(4) 0.045(2) Uani 1 1 d . . . . .
H17 H 1.215798 0.730155 0.324337 0.054 Uiso 1 1 calc R U . . .
C18 C 1.2506(9) 0.8410(6) 0.3215(4) 0.046(2) Uani 1 1 d . . . . .
C19 C 1.1565(9) 0.8366(6) 0.2813(4) 0.047(2) Uani 1 1 d . . . . .
C20 C 1.1406(9) 0.9016(6) 0.2664(4) 0.046(2) Uani 1 1 d . . . . .
C21 C 1.0295(9) 0.8721(6) 0.2224(4) 0.051(3) Uani 1 1 d . . . . .
C22 C 0.9733(10) 0.9112(6) 0.1942(5) 0.057(3) Uani 1 1 d . . . . .
H22 H 1.007755 0.964164 0.202538 0.068 Uiso 1 1 calc R U . . .
C23 C 0.8688(10) 0.8698(7) 0.1550(5) 0.064(3) Uani 1 1 d . . . . .
H23 H 0.828541 0.894675 0.135905 0.077 Uiso 1 1 calc R U . . .
C24 C 0.8187(12) 0.7929(8) 0.1419(5) 0.075(4) Uani 1 1 d . . . . .
H24 H 0.744185 0.766420 0.114478 0.090 Uiso 1 1 calc R U . . .
C25 C 0.8730(11) 0.7535(7) 0.1671(5) 0.072(4) Uani 1 1 d . . . . .
H25 H 0.839297 0.700142 0.157292 0.086 Uiso 1 1 calc R U . . .
C26 C 0.9785(9) 0.7948(6) 0.2071(4) 0.050(2) Uani 1 1 d . . . . .
C27 C 1.0574(9) 0.7674(6) 0.2443(4) 0.053(3) Uani 1 1 d . . . . .
C28 C 1.4803(10) 0.6932(6) 0.3682(4) 0.053(3) Uani 1 1 d . . . . .
H28C H 1.525567 0.673858 0.392443 0.063 Uiso 1 1 calc R U . . .
H28D H 1.400782 0.653292 0.348124 0.063 Uiso 1 1 calc R U . . .
C29 C 1.5651(10) 0.7034(6) 0.3210(5) 0.056(3) Uani 1 1 d . . . . .
H29C H 1.645525 0.742714 0.340466 0.067 Uiso 1 1 calc R U . . .
H29D H 1.520323 0.721727 0.295899 0.067 Uiso 1 1 calc R U . . .
C30 C 1.5970(10) 0.6267(7) 0.2820(5) 0.062(3) Uani 1 1 d . . . . .
H30C H 1.643524 0.609298 0.307247 0.075 Uiso 1 1 calc R U . . .
H30D H 1.516165 0.587152 0.263849 0.075 Uiso 1 1 calc R U . . .
C31 C 1.6790(11) 0.6338(7) 0.2328(5) 0.068(3) Uani 1 1 d . . . . .
H31C H 1.636105 0.655814 0.209865 0.082 Uiso 1 1 calc R U . . .
H31D H 1.762976 0.669993 0.251075 0.082 Uiso 1 1 calc R U . . .
C32 C 1.7014(11) 0.5567(7) 0.1905(5) 0.066(3) Uani 1 1 d . . . . .
H32C H 1.620960 0.516548 0.183459 0.079 Uiso 1 1 calc R U . . .
H32D H 1.719455 0.559941 0.152015 0.079 Uiso 1 1 calc R U . . .
C33 C 1.8089(10) 0.5309(6) 0.2112(5) 0.064(3) Uani 1 1 d . . . . .
H33C H 1.790448 0.527778 0.249722 0.077 Uiso 1 1 calc R U . . .
H33D H 1.888938 0.571347 0.218472 0.077 Uiso 1 1 calc R U . . .
C34 C 1.9566(16) 0.4741(12) 0.0807(8) 0.135(8) Uani 1 1 d . . . . .
H34C H 1.979666 0.434977 0.044956 0.162 Uiso 1 1 calc R U . . .
H34D H 2.025824 0.490555 0.113084 0.162 Uiso 1 1 calc R U . . .
C35 C 1.945(3) 0.5406(12) 0.0682(15) 0.249(18) Uani 1 1 d . . . . .
H35D H 1.876439 0.524238 0.036092 0.374 Uiso 1 1 calc R U . . .
H35E H 2.026129 0.562104 0.056345 0.374 Uiso 1 1 calc R U . . .
H35F H 1.924040 0.579853 0.103953 0.374 Uiso 1 1 calc R U . . .
C36 C 1.6880(11) 0.3002(7) 0.1208(5) 0.068(3) Uani 1 1 d . . . . .
H36C H 1.675975 0.271500 0.146812 0.082 Uiso 1 1 calc R U . . .
H36D H 1.764331 0.290216 0.099557 0.082 Uiso 1 1 calc R U . . .
C37 C 1.5741(13) 0.2732(9) 0.0775(6) 0.095(5) Uani 1 1 d . . . . .
H37D H 1.583627 0.304011 0.053561 0.142 Uiso 1 1 calc R U . . .
H37E H 1.497409 0.278711 0.098661 0.142 Uiso 1 1 calc R U . . .
H37F H 1.565418 0.218919 0.051624 0.142 Uiso 1 1 calc R U . . .
C38 C 1.3600(10) 0.7486(6) 0.4572(4) 0.054(3) Uani 1 1 d . . . . .
H38C H 1.280735 0.709035 0.436310 0.065 Uiso 1 1 calc R U . . .
H38D H 1.408423 0.726517 0.477986 0.065 Uiso 1 1 calc R U . . .
C39 C 1.3225(10) 0.8185(6) 0.5034(5) 0.056(3) Uani 1 1 d . . . . .
H39E H 1.399897 0.861564 0.519551 0.067 Uiso 1 1 calc R U . . .
H39F H 1.260929 0.835077 0.483822 0.067 Uiso 1 1 calc R U . . .
C40 C 1.2628(10) 0.8019(6) 0.5540(5) 0.059(3) Uani 1 1 d . . . . .
H40E H 1.318854 0.777464 0.569036 0.071 Uiso 1 1 calc R U . . .
H40F H 1.261313 0.851563 0.586636 0.071 Uiso 1 1 calc R U . . .
C41 C 1.1303(10) 0.7515(7) 0.5396(5) 0.063(3) Uani 1 1 d . . . . .
H41E H 1.129888 0.701949 0.506395 0.076 Uiso 1 1 calc R U . . .
H41F H 1.072156 0.776485 0.526476 0.076 Uiso 1 1 calc R U . . .
C42 C 1.0806(10) 0.7358(6) 0.5927(5) 0.056(3) Uani 1 1 d . . . . .
H42E H 1.136234 0.708166 0.604231 0.067 Uiso 1 1 calc R U . . .
H42F H 1.086519 0.785574 0.626581 0.067 Uiso 1 1 calc R U . . .
C43 C 0.9445(10) 0.6890(7) 0.5805(5) 0.059(3) Uani 1 1 d . . . . .
H43C H 0.938229 0.640248 0.545520 0.071 Uiso 1 1 calc R U . . .
H43D H 0.888777 0.717669 0.570328 0.071 Uiso 1 1 calc R U . . .
C44 C 0.9630(19) 0.5854(8) 0.6954(7) 0.109(6) Uani 1 1 d . . . . .
H44C H 1.043639 0.605576 0.722100 0.131 Uiso 1 1 calc R U . . .
H44D H 0.892926 0.601813 0.719336 0.131 Uiso 1 1 calc R U . . .
C45 C 0.936(3) 0.5042(10) 0.6684(9) 0.205(14) Uani 1 1 d . . . . .
H45D H 1.001272 0.488333 0.641821 0.308 Uiso 1 1 calc R U . . .
H45E H 0.851316 0.484249 0.645563 0.308 Uiso 1 1 calc R U . . .
H45F H 0.936200 0.483648 0.699093 0.308 Uiso 1 1 calc R U . . .
C46 C 0.8412(11) 0.7990(7) 0.7187(5) 0.066(3) Uani 1 1 d . . . . .
H46C H 0.751961 0.772738 0.700632 0.079 Uiso 1 1 calc R U . . .
H46D H 0.840443 0.819113 0.762292 0.079 Uiso 1 1 calc R U . . .
C47 C 0.8865(11) 0.8629(7) 0.7014(5) 0.067(3) Uani 1 1 d . . . . .
H47D H 0.868305 0.845277 0.658384 0.100 Uiso 1 1 calc R U . . .
H47E H 0.979189 0.882792 0.712396 0.100 Uiso 1 1 calc R U . . .
H47F H 0.842701 0.903751 0.721708 0.100 Uiso 1 1 calc R U . . .
S1A S 0.0678(2) 0.93225(15) 0.86063(11) 0.0491(6) Uani 1 1 d . . . . .
S2A S -0.1876(2) 0.97843(16) 0.97253(11) 0.0536(7) Uani 1 1 d . . . . .
P1A P -0.6842(5) 0.4595(3) 0.59039(18) 0.1091(18) Uani 1 1 d . . . . .
P2A P 0.3887(5) 0.6428(3) 1.1098(2) 0.1078(15) Uani 1 1 d . U . . .
O1A O 0.2521(7) 0.9786(4) 0.7926(3) 0.0594(19) Uani 1 1 d . . . . .
O2A O 0.2473(7) 0.7172(4) 0.7483(3) 0.0629(19) Uani 1 1 d . . . . .
O3A O -0.3321(7) 1.0816(4) 1.0442(3) 0.063(2) Uani 1 1 d . . . . .
O4A O -0.4651(10) 0.8519(5) 1.0759(4) 0.091(3) Uani 1 1 d . . . . .
O5A O -0.5922(10) 0.4150(9) 0.5603(7) 0.147(6) Uani 1 1 d . . . . .
O6A O -0.7677(12) 0.4783(6) 0.5489(4) 0.108(3) Uani 1 1 d . . . . .
O7A O -0.7819(11) 0.4177(5) 0.6191(4) 0.109(4) Uani 1 1 d . . . . .
O8A O 0.4440(17) 0.7047(8) 1.1678(7) 0.215(10) Uani 1 1 d . . . . .
O9A O 0.2748(10) 0.5879(7) 1.1202(5) 0.117(4) Uani 1 1 d . . . . .
O10A O 0.4725(17) 0.5895(10) 1.0725(8) 0.176(4) Uani 1 1 d . U . . .
C1A C 0.2753(9) 0.9142(6) 0.7709(5) 0.052(3) Uani 1 1 d . . . . .
C2A C 0.3685(9) 0.8895(6) 0.7281(4) 0.051(2) Uani 1 1 d . . . . .
C3A C 0.4522(10) 0.9319(6) 0.7048(5) 0.058(3) Uani 1 1 d . . . . .
H3A H 0.455389 0.984707 0.714318 0.069 Uiso 1 1 calc R U . . .
C4A C 0.5348(10) 0.8929(7) 0.6653(5) 0.060(3) Uani 1 1 d . . . . .
H4A H 0.594899 0.920229 0.648086 0.072 Uiso 1 1 calc R U . . .
C5A C 0.5291(10) 0.8170(6) 0.6518(5) 0.054(3) Uani 1 1 d . . . . .
H5A H 0.584461 0.792488 0.624924 0.065 Uiso 1 1 calc R U . . .
C6A C 0.4442(9) 0.7748(6) 0.6763(4) 0.050(2) Uani 1 1 d . . . . .
H6A H 0.440853 0.722038 0.666974 0.060 Uiso 1 1 calc R U . . .
C7A C 0.3638(9) 0.8128(6) 0.7153(4) 0.048(2) Uani 1 1 d . . . . .
C8A C 0.2710(9) 0.7820(6) 0.7493(5) 0.055(3) Uani 1 1 d . . . . .
C9A C 0.2142(9) 0.8484(6) 0.7852(4) 0.047(2) Uani 1 1 d . . . . .
C10A C 0.1241(8) 0.8463(5) 0.8228(4) 0.038(2) Uani 1 1 d . . . . .
C11A C 0.0621(9) 0.7857(6) 0.8393(4) 0.054(3) Uani 1 1 d . . . . .
H11A H 0.079654 0.736064 0.824205 0.065 Uiso 1 1 calc R U . . .
C12A C -0.0251(9) 0.8060(6) 0.8789(4) 0.053(3) Uani 1 1 d . . . . .
C13A C -0.0331(9) 0.8842(6) 0.8946(4) 0.050(2) Uani 1 1 d . . . . .
C14A C -0.1257(8) 0.8999(6) 0.9342(4) 0.043(2) Uani 1 1 d . . . . .
C15A C -0.1768(9) 0.8345(6) 0.9460(4) 0.050(2) Uani 1 1 d . . . . .
C16A C -0.1143(10) 0.7677(6) 0.9121(5) 0.055(3) Uani 1 1 d . . . . .
C17A C -0.2667(11) 0.8475(7) 0.9854(5) 0.068(3) Uani 1 1 d . . . . .
H17A H -0.311438 0.810074 0.998779 0.081 Uiso 1 1 calc R U . . .
C18A C -0.2862(10) 0.9233(6) 1.0042(4) 0.053(3) Uani 1 1 d . . . . .
C19A C -0.3702(10) 0.9539(6) 1.0436(4) 0.053(3) Uani 1 1 d . . . . .
C20A C -0.3873(9) 1.0326(6) 1.0611(5) 0.054(3) Uani 1 1 d . . . . .
C21A C -0.4860(9) 1.0403(6) 1.1031(4) 0.050(2) Uani 1 1 d . . . . .
C22A C -0.5319(10) 1.1071(7) 1.1339(5) 0.063(3) Uani 1 1 d . . . . .
H22A H -0.502218 1.153805 1.128710 0.076 Uiso 1 1 calc R U . . .
C23A C -0.6223(11) 1.0993(8) 1.1719(5) 0.065(3) Uani 1 1 d . . . . .
H23A H -0.655503 1.142510 1.193567 0.078 Uiso 1 1 calc R U . . .
C24A C -0.6670(10) 1.0328(7) 1.1800(5) 0.062(3) Uani 1 1 d . . . . .
H24A H -0.731599 1.030011 1.205767 0.074 Uiso 1 1 calc R U . . .
C25A C -0.6176(10) 0.9692(7) 1.1504(5) 0.065(3) Uani 1 1 d . . . . .
H25A H -0.646000 0.923096 1.156670 0.078 Uiso 1 1 calc R U . . .
C26A C -0.5264(10) 0.9739(7) 1.1117(5) 0.063(3) Uani 1 1 d . . . . .
C27A C -0.4556(11) 0.9148(7) 1.0754(5) 0.062(3) Uani 1 1 d . . . . .
C28A C -0.2113(10) 0.6948(6) 0.8700(5) 0.062(3) Uani 1 1 d . . . . .
H28A H -0.164043 0.655032 0.849679 0.074 Uiso 1 1 calc R U . . .
H28B H -0.270745 0.675104 0.894224 0.074 Uiso 1 1 calc R U . . .
C29A C -0.2911(10) 0.7046(6) 0.8229(5) 0.055(3) Uani 1 1 d . . . . .
H29A H -0.233312 0.722638 0.797340 0.066 Uiso 1 1 calc R U . . .
H29B H -0.339384 0.744127 0.842438 0.066 Uiso 1 1 calc R U . . .
C30A C -0.3857(11) 0.6279(7) 0.7844(6) 0.069(3) Uani 1 1 d . . . . .
H30A H -0.440079 0.608489 0.810230 0.083 Uiso 1 1 calc R U . . .
H30B H -0.336960 0.589217 0.763228 0.083 Uiso 1 1 calc R U . . .
C31A C -0.4720(11) 0.6379(6) 0.7387(5) 0.071(3) Uani 1 1 d D . . . .
H31A H -0.528080 0.672150 0.759134 0.086 Uiso 1 1 calc R U . . .
H31B H -0.418814 0.660684 0.714258 0.086 Uiso 1 1 calc R U . . .
C32A C -0.5527(14) 0.5575(7) 0.6996(6) 0.109(6) Uani 1 1 d D . . . .
H32A H -0.494598 0.522594 0.684405 0.131 Uiso 1 1 calc R U . . .
H32B H -0.610112 0.537983 0.724520 0.131 Uiso 1 1 calc R U . . .
C33A C -0.6325(18) 0.5541(9) 0.6480(6) 0.128(7) Uani 1 1 d D . . . .
H33A H -0.582254 0.588904 0.631070 0.154 Uiso 1 1 calc R U . . .
H33B H -0.709068 0.573530 0.662494 0.154 Uiso 1 1 calc R U . . .
C34A C -0.701(2) 0.5170(9) 0.5123(7) 0.123(7) Uani 1 1 d . . . . .
H34A H -0.686229 0.478473 0.473926 0.148 Uiso 1 1 calc R U . . .
H34B H -0.616655 0.550701 0.533117 0.148 Uiso 1 1 calc R U . . .
C35A C -0.787(3) 0.5642(13) 0.5025(10) 0.208(14) Uani 1 1 d . . . . .
H35A H -0.784908 0.560981 0.461698 0.312 Uiso 1 1 calc R U . . .
H35B H -0.756219 0.618003 0.530294 0.312 Uiso 1 1 calc R U . . .
H35C H -0.874682 0.544032 0.509017 0.312 Uiso 1 1 calc R U . . .
C36A C -0.8517(13) 0.3384(8) 0.5837(6) 0.091(4) Uani 1 1 d . . . . .
H36A H -0.790055 0.305408 0.571176 0.109 Uiso 1 1 calc R U . . .
H36B H -0.896640 0.336293 0.547597 0.109 Uiso 1 1 calc R U . . .
C37A C -0.9461(14) 0.3085(7) 0.6175(6) 0.093(5) Uani 1 1 d . . . . .
H37A H -0.981568 0.253173 0.595049 0.139 Uiso 1 1 calc R U . . .
H37B H -1.015514 0.335348 0.624084 0.139 Uiso 1 1 calc R U . . .
H37C H -0.903908 0.317023 0.655854 0.139 Uiso 1 1 calc R U . . .
C38A C -0.0386(12) 0.7458(7) 0.9550(6) 0.076(4) Uani 1 1 d D . . . .
H38A H -0.101082 0.721680 0.975697 0.091 Uiso 1 1 calc R U . . .
H38B H 0.006496 0.706651 0.930928 0.091 Uiso 1 1 calc R U . . .
C39A C 0.0600(13) 0.8126(8) 1.0018(5) 0.097(4) Uani 1 1 d D U . . .
H39A H 0.140288 0.822585 0.983591 0.116 Uiso 0.623(18) 1 calc R U P A 1
H39B H 0.026804 0.859675 1.014664 0.116 Uiso 0.623(18) 1 calc R U P A 1
H39C H 0.015740 0.839456 1.036034 0.116 Uiso 0.377(18) 1 calc R U P A 2
H39D H 0.098636 0.850025 0.984687 0.116 Uiso 0.377(18) 1 calc R U P A 2
C40A C 0.090(2) 0.7967(16) 1.0562(8) 0.107(5) Uani 0.623(18) 1 d D U P A 1
H40A H 0.121368 0.845763 1.091104 0.129 Uiso 0.623(18) 1 calc R U P A 1
H40B H 0.011803 0.766790 1.065229 0.129 Uiso 0.623(18) 1 calc R U P A 1
C41A C 0.192(2) 0.7512(16) 1.0420(9) 0.108(5) Uani 0.623(18) 1 d D U P A 1
H41A H 0.270820 0.781680 1.033622 0.129 Uiso 0.623(18) 1 calc R U P A 1
H41B H 0.161460 0.702884 1.006298 0.129 Uiso 0.623(18) 1 calc R U P A 1
C42A C 0.2232(15) 0.7322(10) 1.0955(7) 0.109(4) Uani 1 1 d D U . . .
H42A H 0.264014 0.779042 1.130707 0.130 Uiso 0.623(18) 1 calc R U P A 1
H42B H 0.145994 0.703198 1.105951 0.130 Uiso 0.623(18) 1 calc R U P A 1
H42C H 0.277426 0.784405 1.118588 0.130 Uiso 0.377(18) 1 calc R U P A 2
H42D H 0.183315 0.713395 1.124929 0.130 Uiso 0.377(18) 1 calc R U P A 2
C43A C 0.3172(15) 0.6821(9) 1.0683(6) 0.101(5) Uani 1 1 d D . . . .
H43A H 0.387251 0.713357 1.055617 0.121 Uiso 1 1 calc R U . . .
H43B H 0.271499 0.638735 1.031919 0.121 Uiso 1 1 calc R U . . .
C44A C 0.295(2) 0.5387(14) 1.1532(8) 0.156(9) Uani 1 1 d . . . . .
H44A H 0.242733 0.485335 1.132114 0.187 Uiso 1 1 calc R U . . .
H44B H 0.386091 0.537465 1.155827 0.187 Uiso 1 1 calc R U . . .
C45A C 0.2550(16) 0.5730(11) 1.2122(9) 0.121(6) Uani 1 1 d . . . . .
H45A H 0.189253 0.600372 1.210839 0.182 Uiso 1 1 calc R U . . .
H45B H 0.329174 0.609219 1.239428 0.182 Uiso 1 1 calc R U . . .
H45C H 0.219767 0.532328 1.226139 0.182 Uiso 1 1 calc R U . . .
C46A C 0.598(3) 0.5964(17) 1.0501(13) 0.199(6) Uani 1 1 d . U . . .
H46A H 0.614256 0.544272 1.036644 0.239 Uiso 1 1 calc R U . . .
H46B H 0.659987 0.629096 1.085523 0.239 Uiso 1 1 calc R U . . .
C47A C 0.642(3) 0.6252(16) 1.0027(12) 0.209(9) Uani 1 1 d . U . . .
H47A H 0.582156 0.596073 0.966524 0.314 Uiso 1 1 calc R U . . .
H47B H 0.727923 0.618081 0.994072 0.314 Uiso 1 1 calc R U . . .
H47C H 0.642678 0.679981 1.016573 0.314 Uiso 1 1 calc R U . . .
C40B C 0.169(3) 0.785(3) 1.0239(19) 0.108(5) Uani 0.377(18) 1 d D U P A 2
H40C H 0.202430 0.748856 0.989764 0.129 Uiso 0.377(18) 1 calc R U P A 2
H40D H 0.240623 0.829258 1.046777 0.129 Uiso 0.377(18) 1 calc R U P A 2
C41B C 0.111(3) 0.745(3) 1.0626(19) 0.108(5) Uani 0.377(18) 1 d D U P A 2
H41C H 0.051603 0.694724 1.038124 0.130 Uiso 0.377(18) 1 calc R U P A 2
H41D H 0.061509 0.776860 1.091662 0.130 Uiso 0.377(18) 1 calc R U P A 2

loop_
_atom_site_aniso_label
_atom_site_aniso_U_11
_atom_site_aniso_U_22
_atom_site_aniso_U_33
_atom_site_aniso_U_23
_atom_site_aniso_U_13
_atom_site_aniso_U_12
S1 0.0453(13) 0.0564(14) 0.0526(14) 0.0333(12) -0.0036(11) 0.0060(11)
S2 0.0493(13) 0.0567(14) 0.0508(14) 0.0354(12) -0.0034(11) 0.0062(11)
P1 0.0605(18) 0.087(2) 0.080(2) 0.0438(19) -0.0033(16) 0.0064(16)
P2 0.076(2) 0.071(2) 0.067(2) 0.0367(17) 0.0078(16) -0.0059(16)
O1 0.054(4) 0.064(4) 0.069(5) 0.042(4) -0.003(3) 0.008(3)
O2 0.063(5) 0.066(5) 0.081(5) 0.041(4) -0.015(4) 0.004(4)
O3 0.055(4) 0.059(4) 0.056(4) 0.030(4) -0.003(3) 0.013(3)
O4 0.061(4) 0.055(4) 0.078(5) 0.039(4) -0.010(4) 0.000(3)
O5 0.077(6) 0.106(7) 0.091(7) 0.042(6) -0.004(5) 0.034(5)
O6 0.080(6) 0.112(7) 0.062(5) 0.037(5) 0.005(4) -0.006(5)
O7 0.069(5) 0.078(6) 0.100(7) 0.041(5) 0.004(5) -0.002(4)
O8 0.085(6) 0.123(8) 0.065(6) 0.026(5) 0.003(5) -0.030(6)
O9 0.133(8) 0.079(6) 0.101(7) 0.061(5) 0.037(6) 0.051(6)
O10 0.067(5) 0.066(5) 0.047(4) 0.029(4) 0.000(3) 0.004(4)
C1 0.044(5) 0.067(7) 0.054(6) 0.038(5) 0.008(4) 0.019(5)
C2 0.053(6) 0.062(6) 0.043(5) 0.032(5) 0.009(4) 0.012(5)
C3 0.050(6) 0.063(6) 0.058(6) 0.036(5) -0.005(5) 0.002(5)
C4 0.055(6) 0.063(7) 0.048(6) 0.029(5) 0.001(5) 0.006(5)
C5 0.050(6) 0.087(8) 0.061(7) 0.046(6) -0.001(5) 0.013(6)
C6 0.054(6) 0.064(7) 0.057(6) 0.036(5) -0.003(5) 0.015(5)
C7 0.045(5) 0.066(6) 0.041(5) 0.029(5) 0.003(4) 0.010(5)
C8 0.048(5) 0.056(6) 0.062(7) 0.036(5) -0.005(5) 0.012(5)
C9 0.053(6) 0.070(7) 0.050(6) 0.037(5) 0.000(5) 0.018(5)
C10 0.043(5) 0.060(6) 0.056(6) 0.030(5) -0.002(5) 0.015(5)
C11 0.038(5) 0.067(7) 0.069(7) 0.046(6) -0.001(5) 0.009(5)
C12 0.045(5) 0.058(6) 0.057(6) 0.043(5) -0.006(4) 0.000(4)
C13 0.049(5) 0.041(5) 0.042(5) 0.025(4) 0.003(4) 0.007(4)
C14 0.039(5) 0.055(6) 0.048(5) 0.035(5) 0.007(4) 0.015(4)
C15 0.046(5) 0.046(5) 0.056(6) 0.033(5) 0.003(4) 0.012(4)
C16 0.046(5) 0.045(5) 0.066(6) 0.041(5) -0.003(5) 0.005(4)
C17 0.048(5) 0.053(6) 0.049(6) 0.035(5) 0.001(4) 0.012(4)
C18 0.051(5) 0.057(6) 0.045(5) 0.035(5) 0.007(4) 0.015(4)
C19 0.043(5) 0.059(6) 0.054(6) 0.042(5) -0.005(4) 0.008(4)
C20 0.051(5) 0.052(6) 0.050(6) 0.035(5) 0.008(4) 0.016(5)
C21 0.052(6) 0.074(7) 0.044(6) 0.038(5) -0.003(4) 0.018(5)
C22 0.061(6) 0.063(7) 0.057(6) 0.035(6) -0.001(5) 0.017(5)
C23 0.059(6) 0.077(8) 0.071(7) 0.049(6) -0.015(6) 0.011(6)
C24 0.070(7) 0.100(10) 0.060(7) 0.048(7) -0.017(6) 0.002(7)
C25 0.070(7) 0.075(8) 0.076(8) 0.047(7) -0.025(6) -0.001(6)
C26 0.044(5) 0.063(6) 0.056(6) 0.044(5) -0.003(4) 0.004(5)
C27 0.053(6) 0.060(6) 0.052(6) 0.036(5) -0.005(5) 0.003(5)
C28 0.059(6) 0.057(6) 0.054(6) 0.038(5) 0.005(5) 0.008(5)
C29 0.062(6) 0.056(6) 0.062(7) 0.037(5) 0.004(5) 0.013(5)
C30 0.052(6) 0.075(8) 0.075(8) 0.051(7) 0.005(5) 0.008(5)
C31 0.069(7) 0.078(8) 0.074(8) 0.053(7) 0.001(6) 0.007(6)
C32 0.063(7) 0.068(7) 0.072(8) 0.036(6) 0.003(6) 0.015(6)
C33 0.057(6) 0.059(7) 0.074(8) 0.031(6) -0.001(6) 0.000(5)
C34 0.097(12) 0.183(19) 0.120(14) 0.094(14) -0.002(10) -0.039(12)
C35 0.30(4) 0.090(15) 0.36(4) 0.10(2) 0.20(3) 0.036(19)
C36 0.072(8) 0.064(7) 0.074(8) 0.038(6) 0.000(6) 0.006(6)
C37 0.082(9) 0.134(13) 0.058(8) 0.032(8) -0.007(7) 0.015(9)
C38 0.056(6) 0.067(7) 0.054(6) 0.044(6) 0.003(5) 0.007(5)
C39 0.058(6) 0.061(7) 0.054(6) 0.031(5) 0.015(5) 0.010(5)
C40 0.058(6) 0.068(7) 0.055(6) 0.033(6) -0.005(5) 0.003(5)
C41 0.059(7) 0.075(7) 0.068(7) 0.045(6) 0.002(5) 0.012(6)
C42 0.055(6) 0.062(6) 0.060(7) 0.034(6) 0.000(5) 0.011(5)
C43 0.059(6) 0.073(7) 0.048(6) 0.036(6) 0.008(5) 0.001(5)
C44 0.180(17) 0.070(9) 0.091(11) 0.054(8) 0.008(11) 0.015(10)
C45 0.41(4) 0.090(13) 0.106(15) 0.064(12) -0.02(2) 0.001(18)
C46 0.055(6) 0.085(8) 0.067(7) 0.036(7) 0.018(6) 0.025(6)
C47 0.073(7) 0.065(7) 0.062(7) 0.025(6) 0.007(6) 0.017(6)
S1A 0.0473(13) 0.0645(16) 0.0419(13) 0.0298(12) -0.0001(10) 0.0102(11)
S2A 0.0470(13) 0.0715(17) 0.0451(14) 0.0288(13) -0.0008(11) 0.0095(12)
P1A 0.142(4) 0.095(3) 0.074(2) 0.054(2) -0.043(3) -0.041(3)
P2A 0.101(3) 0.125(3) 0.125(4) 0.085(3) -0.014(3) 0.017(3)
O1A 0.069(5) 0.064(5) 0.058(4) 0.038(4) 0.008(4) 0.017(4)
O2A 0.063(5) 0.070(5) 0.068(5) 0.040(4) 0.014(4) 0.018(4)
O3A 0.054(4) 0.081(5) 0.062(5) 0.039(4) 0.002(4) 0.014(4)
O4A 0.127(8) 0.068(6) 0.082(6) 0.032(5) 0.056(6) 0.025(5)
O5A 0.077(7) 0.210(13) 0.233(15) 0.190(13) -0.024(8) 0.005(8)
O6A 0.165(10) 0.086(7) 0.089(7) 0.051(6) 0.006(7) 0.028(7)
O7A 0.145(9) 0.076(6) 0.078(6) 0.039(5) -0.021(6) -0.043(6)
O8A 0.266(18) 0.172(12) 0.192(14) 0.141(12) -0.168(14) -0.098(12)
O9A 0.111(8) 0.145(9) 0.130(9) 0.107(8) -0.026(7) 0.007(7)
O10A 0.162(6) 0.181(6) 0.192(7) 0.080(5) 0.031(6) 0.040(6)
C1A 0.042(5) 0.066(7) 0.054(6) 0.036(6) -0.012(5) 0.002(5)
C2A 0.048(5) 0.062(6) 0.046(6) 0.029(5) -0.009(5) 0.006(5)
C3A 0.053(6) 0.064(7) 0.063(7) 0.043(6) -0.012(5) -0.007(5)
C4A 0.044(6) 0.080(8) 0.071(7) 0.053(7) 0.004(5) 0.004(5)
C5A 0.055(6) 0.066(7) 0.053(6) 0.039(5) 0.006(5) 0.006(5)
C6A 0.055(6) 0.049(6) 0.051(6) 0.026(5) 0.003(5) 0.010(5)
C7A 0.045(5) 0.064(6) 0.041(5) 0.031(5) -0.002(4) 0.006(5)
C8A 0.050(6) 0.065(7) 0.064(7) 0.044(6) -0.001(5) 0.008(5)
C9A 0.051(5) 0.057(6) 0.035(5) 0.017(4) -0.005(4) 0.015(5)
C10A 0.030(4) 0.056(5) 0.035(5) 0.021(4) 0.004(4) 0.014(4)
C11A 0.054(6) 0.062(6) 0.050(6) 0.032(5) -0.011(5) 0.004(5)
C12A 0.044(5) 0.072(7) 0.049(6) 0.038(5) -0.002(5) 0.001(5)
C13A 0.052(6) 0.060(6) 0.036(5) 0.025(5) -0.014(4) 0.001(5)
C14A 0.042(5) 0.062(6) 0.034(5) 0.023(4) 0.005(4) 0.019(4)
C15A 0.049(6) 0.059(6) 0.044(6) 0.022(5) 0.003(5) 0.017(5)
C16A 0.063(6) 0.067(7) 0.054(6) 0.042(6) 0.011(5) 0.017(5)
C17A 0.071(8) 0.076(8) 0.059(7) 0.040(6) 0.000(6) 0.001(6)
C18A 0.055(6) 0.059(6) 0.040(5) 0.020(5) -0.006(5) 0.000(5)
C19A 0.053(6) 0.062(7) 0.041(6) 0.021(5) 0.004(5) 0.005(5)
C20A 0.043(5) 0.067(7) 0.053(6) 0.032(6) -0.015(5) -0.001(5)
C21A 0.040(5) 0.075(7) 0.034(5) 0.021(5) 0.002(4) 0.015(5)
C22A 0.057(6) 0.094(9) 0.045(6) 0.039(6) -0.004(5) 0.007(6)
C23A 0.058(7) 0.100(9) 0.039(6) 0.027(6) 0.001(5) 0.023(6)
C24A 0.045(6) 0.093(9) 0.050(6) 0.029(6) 0.008(5) 0.020(6)
C25A 0.049(6) 0.083(8) 0.053(7) 0.027(6) 0.013(5) 0.000(6)
C26A 0.057(6) 0.076(8) 0.048(6) 0.025(6) 0.006(5) -0.002(6)
C27A 0.073(7) 0.061(7) 0.058(7) 0.029(6) 0.024(6) 0.021(6)
C28A 0.059(6) 0.064(7) 0.076(8) 0.041(6) 0.012(6) 0.015(5)
C29A 0.055(6) 0.061(6) 0.056(6) 0.033(5) 0.003(5) 0.006(5)
C30A 0.059(7) 0.066(7) 0.085(9) 0.040(7) 0.002(6) 0.001(6)
C31A 0.071(8) 0.060(7) 0.068(8) 0.023(6) -0.010(6) -0.009(6)
C32A 0.102(11) 0.105(11) 0.091(11) 0.041(9) -0.010(9) -0.035(9)
C33A 0.177(18) 0.112(13) 0.079(10) 0.057(10) -0.023(11) -0.033(12)
C34A 0.23(2) 0.080(10) 0.092(11) 0.064(9) 0.025(12) 0.045(12)
C35A 0.39(4) 0.15(2) 0.16(2) 0.091(18) 0.12(2) 0.18(3)
C36A 0.075(9) 0.086(9) 0.089(10) 0.031(8) -0.025(7) -0.015(7)
C37A 0.112(11) 0.072(8) 0.084(9) 0.046(8) -0.021(8) -0.022(8)
C38A 0.080(8) 0.084(9) 0.096(9) 0.067(8) 0.005(7) 0.024(7)
C39A 0.095(8) 0.144(9) 0.081(8) 0.076(7) -0.006(6) 0.028(7)
C40A 0.101(8) 0.145(9) 0.100(8) 0.075(8) 0.001(7) 0.030(8)
C41A 0.103(9) 0.138(9) 0.112(9) 0.079(8) 0.001(7) 0.033(8)
C42A 0.107(8) 0.135(9) 0.119(9) 0.082(8) -0.006(7) 0.039(8)
C43A 0.121(12) 0.112(12) 0.079(10) 0.055(9) -0.021(9) 0.017(10)
C44A 0.21(2) 0.21(2) 0.081(12) 0.085(15) 0.005(14) 0.068(19)
C45A 0.093(12) 0.138(15) 0.132(16) 0.050(13) -0.016(11) 0.034(11)
C46A 0.188(8) 0.205(8) 0.202(9) 0.081(7) 0.027(7) 0.040(7)
C47A 0.227(17) 0.214(17) 0.192(16) 0.112(14) 0.064(15) 0.007(15)
C40B 0.102(9) 0.143(10) 0.102(9) 0.074(8) -0.001(7) 0.030(8)
C41B 0.103(9) 0.138(10) 0.112(9) 0.077(8) 0.000(8) 0.034(8)

loop_
_atom_type_symbol
_atom_type_description
_atom_type_scat_dispersion_real
_atom_type_scat_dispersion_imag
_atom_type_scat_source
C C 0.0137 0.0067 'International Tables Vol C Tables 4.2.6.8 and 6.1.1.4'
H H 0.0000 0.0000 'International Tables Vol C Tables 4.2.6.8 and 6.1.1.4'
O O 0.0389 0.0241 'International Tables Vol C Tables 4.2.6.8 and 6.1.1.4'
P P 0.2543 0.3332 'International Tables Vol C Tables 4.2.6.8 and 6.1.1.4'
S S 0.2925 0.4295 'International Tables Vol C Tables 4.2.6.8 and 6.1.1.4'

loop_
_geom_angle_atom_site_label_1
_geom_angle_atom_site_label_2
_geom_angle_atom_site_label_3
_geom_angle
_geom_angle_site_symmetry_1
_geom_angle_site_symmetry_3
_geom_angle_publ_flag
C13 S1 C10 90.2(4) . . ?
C14 S2 C18 89.7(4) . . ?
O5 P1 O6 112.3(6) . . ?
O5 P1 O7 115.9(6) . . ?
O5 P1 C33 117.0(5) . . ?
O6 P1 C33 106.3(6) . . ?
O7 P1 O6 101.1(5) . . ?
O7 P1 C33 102.4(5) . . ?
O8 P2 O9 114.2(6) . . ?
O8 P2 O10 111.0(5) . . ?
O8 P2 C43 114.6(5) . . ?
O9 P2 O10 103.3(5) . . ?
O9 P2 C43 103.4(6) . . ?
O10 P2 C43 109.5(5) . . ?
C34 O6 P1 117.3(9) . . ?
C36 O7 P1 121.6(8) . . ?
C44 O9 P2 122.6(10) . . ?
C46 O10 P2 122.5(7) . . ?
O1 C1 C2 124.4(9) . . ?
O1 C1 C9 127.5(9) . . ?
C9 C1 C2 108.0(8) . . ?
C3 C2 C1 129.7(9) . . ?
C3 C2 C7 122.9(9) . . ?
C7 C2 C1 107.4(8) . . ?
C2 C3 H3 121.8 . . ?
C2 C3 C4 116.4(9) . . ?
C4 C3 H3 121.8 . . ?
C3 C4 H4 119.1 . . ?
C5 C4 C3 121.9(10) . . ?
C5 C4 H4 119.1 . . ?
C4 C5 H5 119.7 . . ?
C6 C5 C4 120.6(9) . . ?
C6 C5 H5 119.7 . . ?
C5 C6 H6 121.5 . . ?
C5 C6 C7 117.0(9) . . ?
C7 C6 H6 121.5 . . ?
C2 C7 C6 121.1(9) . . ?
C2 C7 C8 111.2(8) . . ?
C6 C7 C8 127.6(9) . . ?
O2 C8 C7 127.3(8) . . ?
O2 C8 C9 127.6(9) . . ?
C9 C8 C7 105.1(8) . . ?
C1 C9 C8 108.1(8) . . ?
C10 C9 C1 125.3(9) . . ?
C10 C9 C8 126.5(10) . . ?
C9 C10 S1 120.9(8) . . ?
C9 C10 C11 127.7(9) . . ?
C11 C10 S1 111.3(7) . . ?
C10 C11 H11 123.1 . . ?
C12 C11 C10 113.9(9) . . ?
C12 C11 H11 123.1 . . ?
C11 C12 C13 112.0(8) . . ?
C11 C12 C16 137.7(8) . . ?
C13 C12 C16 110.3(7) . . ?
C12 C13 S1 112.5(6) . . ?
C14 C13 S1 138.0(7) . . ?
C14 C13 C12 109.5(8) . . ?
C13 C14 S2 137.1(7) . . ?
C13 C14 C15 108.9(7) . . ?
C15 C14 S2 114.0(6) . . ?
C14 C15 C16 111.8(8) . . ?
C17 C15 C14 112.5(8) . . ?
C17 C15 C16 135.7(8) . . ?
C12 C16 C28 114.3(8) . . ?
C12 C16 C38 108.3(8) . . ?
C15 C16 C12 99.4(7) . . ?
C15 C16 C28 113.1(8) . . ?
C15 C16 C38 112.1(8) . . ?
C28 C16 C38 109.3(7) . . ?
C15 C17 H17 123.9 . . ?
C15 C17 C18 112.2(8) . . ?
C18 C17 H17 123.9 . . ?
C17 C18 S2 111.5(7) . . ?
C19 C18 S2 120.7(7) . . ?
C19 C18 C17 127.8(9) . . ?
C18 C19 C20 124.9(9) . . ?
C18 C19 C27 126.8(8) . . ?
C27 C19 C20 108.2(7) . . ?
O3 C20 C19 125.1(8) . . ?
O3 C20 C21 128.0(8) . . ?
C21 C20 C19 106.9(8) . . ?
C22 C21 C20 129.3(9) . . ?
C26 C21 C20 111.6(8) . . ?
C26 C21 C22 119.1(9) . . ?
C21 C22 H22 121.5 . . ?
C23 C22 C21 117.1(10) . . ?
C23 C22 H22 121.5 . . ?
C22 C23 H23 118.9 . . ?
C22 C23 C24 122.2(10) . . ?
C24 C23 H23 118.9 . . ?
C23 C24 H24 119.1 . . ?
C25 C24 C23 121.9(10) . . ?
C25 C24 H24 119.1 . . ?
C24 C25 H25 121.7 . . ?
C24 C25 C26 116.6(11) . . ?
C26 C25 H25 121.7 . . ?
C21 C26 C27 108.1(8) . . ?
C25 C26 C21 123.2(9) . . ?
C25 C26 C27 128.7(9) . . ?
O4 C27 C19 129.8(9) . . ?
O4 C27 C26 125.1(9) . . ?
C19 C27 C26 105.1(8) . . ?
C16 C28 H28C 108.6 . . ?
C16 C28 H28D 108.6 . . ?
H28C C28 H28D 107.5 . . ?
C29 C28 C16 114.8(8) . . ?
C29 C28 H28C 108.6 . . ?
C29 C28 H28D 108.6 . . ?
C28 C29 H29C 109.5 . . ?
C28 C29 H29D 109.5 . . ?
C28 C29 C30 110.6(8) . . ?
H29C C29 H29D 108.1 . . ?
C30 C29 H29C 109.5 . . ?
C30 C29 H29D 109.5 . . ?
C29 C30 H30C 109.1 . . ?
C29 C30 H30D 109.1 . . ?
H30C C30 H30D 107.9 . . ?
C31 C30 C29 112.4(9) . . ?
C31 C30 H30C 109.1 . . ?
C31 C30 H30D 109.1 . . ?
C30 C31 H31C 109.0 . . ?
C30 C31 H31D 109.0 . . ?
H31C C31 H31D 107.8 . . ?
C32 C31 C30 112.8(9) . . ?
C32 C31 H31C 109.0 . . ?
C32 C31 H31D 109.0 . . ?
C31 C32 H32C 108.4 . . ?
C31 C32 H32D 108.4 . . ?
H32C C32 H32D 107.4 . . ?
C33 C32 C31 115.7(10) . . ?
C33 C32 H32C 108.4 . . ?
C33 C32 H32D 108.4 . . ?
P1 C33 H33C 108.1 . . ?
P1 C33 H33D 108.1 . . ?
C32 C33 P1 116.8(8) . . ?
C32 C33 H33C 108.1 . . ?
C32 C33 H33D 108.1 . . ?
H33C C33 H33D 107.3 . . ?
O6 C34 H34C 109.5 . . ?
O6 C34 H34D 109.5 . . ?
O6 C34 C35 110.5(19) . . ?
H34C C34 H34D 108.1 . . ?
C35 C34 H34C 109.5 . . ?
C35 C34 H34D 109.5 . . ?
C34 C35 H35D 109.5 . . ?
C34 C35 H35E 109.5 . . ?
C34 C35 H35F 109.5 . . ?
H35D C35 H35E 109.5 . . ?
H35D C35 H35F 109.5 . . ?
H35E C35 H35F 109.5 . . ?
O7 C36 H36C 109.6 . . ?
O7 C36 H36D 109.6 . . ?
O7 C36 C37 110.3(11) . . ?
H36C C36 H36D 108.1 . . ?
C37 C36 H36C 109.6 . . ?
C37 C36 H36D 109.6 . . ?
C36 C37 H37D 109.5 . . ?
C36 C37 H37E 109.5 . . ?
C36 C37 H37F 109.5 . . ?
H37D C37 H37E 109.5 . . ?
H37D C37 H37F 109.5 . . ?
H37E C37 H37F 109.5 . . ?
C16 C38 H38C 108.7 . . ?
C16 C38 H38D 108.7 . . ?
H38C C38 H38D 107.6 . . ?
C39 C38 C16 114.3(8) . . ?
C39 C38 H38C 108.7 . . ?
C39 C38 H38D 108.7 . . ?
C38 C39 H39E 109.1 . . ?
C38 C39 H39F 109.1 . . ?
H39E C39 H39F 107.8 . . ?
C40 C39 C38 112.7(9) . . ?
C40 C39 H39E 109.1 . . ?
C40 C39 H39F 109.1 . . ?
C39 C40 H40E 108.3 . . ?
C39 C40 H40F 108.3 . . ?
H40E C40 H40F 107.4 . . ?
C41 C40 C39 115.9(9) . . ?
C41 C40 H40E 108.3 . . ?
C41 C40 H40F 108.3 . . ?
C40 C41 H41E 109.2 . . ?
C40 C41 H41F 109.2 . . ?
C40 C41 C42 111.9(9) . . ?
H41E C41 H41F 107.9 . . ?
C42 C41 H41E 109.2 . . ?
C42 C41 H41F 109.2 . . ?
C41 C42 H42E 109.0 . . ?
C41 C42 H42F 109.0 . . ?
H42E C42 H42F 107.8 . . ?
C43 C42 C41 113.0(8) . . ?
C43 C42 H42E 109.0 . . ?
C43 C42 H42F 109.0 . . ?
P2 C43 H43C 108.8 . . ?
P2 C43 H43D 108.8 . . ?
C42 C43 P2 113.9(7) . . ?
C42 C43 H43C 108.8 . . ?
C42 C43 H43D 108.8 . . ?
H43C C43 H43D 107.7 . . ?
O9 C44 H44C 109.8 . . ?
O9 C44 H44D 109.8 . . ?
H44C C44 H44D 108.2 . . ?
C45 C44 O9 109.5(13) . . ?
C45 C44 H44C 109.8 . . ?
C45 C44 H44D 109.8 . . ?
C44 C45 H45D 109.5 . . ?
C44 C45 H45E 109.5 . . ?
C44 C45 H45F 109.5 . . ?
H45D C45 H45E 109.5 . . ?
H45D C45 H45F 109.5 . . ?
H45E C45 H45F 109.5 . . ?
O10 C46 H46C 109.0 . . ?
O10 C46 H46D 109.0 . . ?
H46C C46 H46D 107.8 . . ?
C47 C46 O10 112.8(9) . . ?
C47 C46 H46C 109.0 . . ?
C47 C46 H46D 109.0 . . ?
C46 C47 H47D 109.5 . . ?
C46 C47 H47E 109.5 . . ?
C46 C47 H47F 109.5 . . ?
H47D C47 H47E 109.5 . . ?
H47D C47 H47F 109.5 . . ?
H47E C47 H47F 109.5 . . ?
C13A S1A C10A 89.2(5) . . ?
C14A S2A C18A 89.0(5) . . ?
O5A P1A O6A 114.2(7) . . ?
O5A P1A O7A 113.3(7) . . ?
O5A P1A C33A 121.7(9) . . ?
O6A P1A C33A 98.7(7) . . ?
O7A P1A O6A 104.0(7) . . ?
O7A P1A C33A 102.7(7) . . ?
O8A P2A O9A 108.1(9) . . ?
O8A P2A O10A 119.5(11) . . ?
O8A P2A C43A 108.7(8) . . ?
O9A P2A O10A 104.3(9) . . ?
O9A P2A C43A 103.2(7) . . ?
O10A P2A C43A 111.7(9) . . ?
C34A O6A P1A 117.5(11) . . ?
C36A O7A P1A 118.9(9) . . ?
C44A O9A P2A 120.9(12) . . ?
C46A O10A P2A 138.7(18) . . ?
O1A C1A C2A 127.4(9) . . ?
O1A C1A C9A 124.7(10) . . ?
C9A C1A C2A 107.9(9) . . ?
C3A C2A C1A 128.9(10) . . ?
C3A C2A C7A 122.4(11) . . ?
C7A C2A C1A 108.6(9) . . ?
C2A C3A H3A 121.7 . . ?
C2A C3A C4A 116.5(10) . . ?
C4A C3A H3A 121.7 . . ?
C3A C4A H4A 119.4 . . ?
C5A C4A C3A 121.2(9) . . ?
C5A C4A H4A 119.4 . . ?
C4A C5A H5A 119.2 . . ?
C4A C5A C6A 121.6(11) . . ?
C6A C5A H5A 119.2 . . ?
C5A C6A H6A 121.3 . . ?
C5A C6A C7A 117.4(10) . . ?
C7A C6A H6A 121.3 . . ?
C2A C7A C6A 120.8(9) . . ?
C2A C7A C8A 111.5(10) . . ?
C6A C7A C8A 127.7(10) . . ?
O2A C8A C7A 126.9(11) . . ?
O2A C8A C9A 128.2(10) . . ?
C7A C8A C9A 104.9(8) . . ?
C1A C9A C8A 107.0(9) . . ?
C10A C9A C1A 127.3(10) . . ?
C10A C9A C8A 125.6(9) . . ?
C9A C10A S1A 118.4(7) . . ?
C9A C10A C11A 130.5(9) . . ?
C11A C10A S1A 111.2(7) . . ?
C10A C11A H11A 123.5 . . ?
C12A C11A C10A 113.0(10) . . ?
C12A C11A H11A 123.5 . . ?
C11A C12A C13A 112.4(9) . . ?
C11A C12A C16A 136.3(10) . . ?
C13A C12A C16A 111.2(10) . . ?
C12A C13A S1A 114.2(8) . . ?
C14A C13A S1A 137.0(8) . . ?
C14A C13A C12A 108.8(9) . . ?
C13A C14A S2A 136.3(8) . . ?
C13A C14A C15A 109.3(9) . . ?
C15A C14A S2A 114.4(7) . . ?
C14A C15A C16A 111.6(9) . . ?
C17A C15A C14A 111.4(10) . . ?
C17A C15A C16A 136.9(10) . . ?
C12A C16A C15A 98.9(8) . . ?
C12A C16A C28A 112.3(9) . . ?
C12A C16A C38A 111.7(9) . . ?
C15A C16A C38A 112.0(9) . . ?
C28A C16A C15A 113.1(9) . . ?
C28A C16A C38A 108.6(8) . . ?
C15A C17A H17A 123.6 . . ?
C15A C17A C18A 112.9(10) . . ?
C18A C17A H17A 123.6 . . ?
C17A C18A S2A 112.4(9) . . ?
C19A C18A S2A 120.9(8) . . ?
C19A C18A C17A 126.8(10) . . ?
C18A C19A C20A 124.4(9) . . ?
C18A C19A C27A 126.6(10) . . ?
C20A C19A C27A 109.0(9) . . ?
O3A C20A C19A 127.3(11) . . ?
O3A C20A C21A 126.7(11) . . ?
C19A C20A C21A 106.0(9) . . ?
C22A C21A C20A 127.1(10) . . ?
C26A C21A C20A 110.6(10) . . ?
C26A C21A C22A 122.2(10) . . ?
C21A C22A H22A 122.3 . . ?
C23A C22A C21A 115.3(11) . . ?
C23A C22A H22A 122.3 . . ?
C22A C23A H23A 118.2 . . ?
C24A C23A C22A 123.5(12) . . ?
C24A C23A H23A 118.2 . . ?
C23A C24A H24A 120.1 . . ?
C23A C24A C25A 119.8(11) . . ?
C25A C24A H24A 120.1 . . ?
C24A C25A H25A 120.5 . . ?
C26A C25A C24A 119.0(11) . . ?
C26A C25A H25A 120.5 . . ?
C21A C26A C25A 120.1(12) . . ?
C21A C26A C27A 110.1(9) . . ?
C25A C26A C27A 129.8(11) . . ?
O4A C27A C19A 129.7(11) . . ?
O4A C27A C26A 126.0(10) . . ?
C19A C27A C26A 104.2(9) . . ?
C16A C28A H28A 108.3 . . ?
C16A C28A H28B 108.3 . . ?
H28A C28A H28B 107.4 . . ?
C29A C28A C16A 115.9(8) . . ?
C29A C28A H28A 108.3 . . ?
C29A C28A H28B 108.3 . . ?
C28A C29A H29A 109.5 . . ?
C28A C29A H29B 109.5 . . ?
C28A C29A C30A 110.7(9) . . ?
H29A C29A H29B 108.1 . . ?
C30A C29A H29A 109.5 . . ?
C30A C29A H29B 109.5 . . ?
C29A C30A H30A 109.4 . . ?
C29A C30A H30B 109.4 . . ?
C29A C30A C31A 111.3(9) . . ?
H30A C30A H30B 108.0 . . ?
C31A C30A H30A 109.4 . . ?
C31A C30A H30B 109.4 . . ?
C30A C31A H31A 110.4 . . ?
C30A C31A H31B 110.4 . . ?
H31A C31A H31B 108.6 . . ?
C32A C31A C30A 106.8(10) . . ?
C32A C31A H31A 110.4 . . ?
C32A C31A H31B 110.4 . . ?
C31A C32A H32A 108.6 . . ?
C31A C32A H32B 108.6 . . ?
H32A C32A H32B 107.6 . . ?
C33A C32A C31A 114.6(11) . . ?
C33A C32A H32A 108.6 . . ?
C33A C32A H32B 108.6 . . ?
P1A C33A H33A 108.8 . . ?
P1A C33A H33B 108.8 . . ?
C32A C33A P1A 113.9(11) . . ?
C32A C33A H33A 108.8 . . ?
C32A C33A H33B 108.8 . . ?
H33A C33A H33B 107.7 . . ?
O6A C34A H34A 110.5 . . ?
O6A C34A H34B 110.5 . . ?
O6A C34A C35A 106.4(17) . . ?
H34A C34A H34B 108.6 . . ?
C35A C34A H34A 110.5 . . ?
C35A C34A H34B 110.5 . . ?
C34A C35A H35A 109.5 . . ?
C34A C35A H35B 109.5 . . ?
C34A C35A H35C 109.5 . . ?
H35A C35A H35B 109.5 . . ?
H35A C35A H35C 109.5 . . ?
H35B C35A H35C 109.5 . . ?
O7A C36A H36A 109.3 . . ?
O7A C36A H36B 109.3 . . ?
O7A C36A C37A 111.5(12) . . ?
H36A C36A H36B 108.0 . . ?
C37A C36A H36A 109.3 . . ?
C37A C36A H36B 109.3 . . ?
C36A C37A H37A 109.5 . . ?
C36A C37A H37B 109.5 . . ?
C36A C37A H37C 109.5 . . ?
H37A C37A H37B 109.5 . . ?
H37A C37A H37C 109.5 . . ?
H37B C37A H37C 109.5 . . ?
C16A C38A H38A 108.4 . . ?
C16A C38A H38B 108.4 . . ?
H38A C38A H38B 107.4 . . ?
C39A C38A C16A 115.7(9) . . ?
C39A C38A H38A 108.4 . . ?
C39A C38A H38B 108.4 . . ?
C38A C39A H39A 109.0 . . ?
C38A C39A H39B 109.0 . . ?
C38A C39A H39C 109.1 . . ?
C38A C39A H39D 109.1 . . ?
C38A C39A C40B 112(2) . . ?
H39A C39A H39B 107.8 . . ?
H39C C39A H39D 107.9 . . ?
C40A C39A C38A 112.9(14) . . ?
C40A C39A H39A 109.0 . . ?
C40A C39A H39B 109.0 . . ?
C40B C39A H39C 109.1 . . ?
C40B C39A H39D 109.1 . . ?
C39A C40A H40A 110.2 . . ?
C39A C40A H40B 110.2 . . ?
H40A C40A H40B 108.5 . . ?
C41A C40A C39A 107.6(12) . . ?
C41A C40A H40A 110.2 . . ?
C41A C40A H40B 110.2 . . ?
C40A C41A H41A 109.8 . . ?
C40A C41A H41B 109.8 . . ?
C40A C41A C42A 109.2(12) . . ?
H41A C41A H41B 108.3 . . ?
C42A C41A H41A 109.8 . . ?
C42A C41A H41B 109.8 . . ?
C41A C42A H42A 112.0 . . ?
C41A C42A H42B 112.0 . . ?
H42A C42A H42B 109.7 . . ?
H42C C42A H42D 106.0 . . ?
C43A C42A C41A 98.7(12) . . ?
C43A C42A H42A 112.0 . . ?
C43A C42A H42B 112.0 . . ?
C43A C42A H42C 105.3 . . ?
C43A C42A H42D 105.3 . . ?
C43A C42A C41B 128(2) . . ?
C41B C42A H42C 105.3 . . ?
C41B C42A H42D 105.3 . . ?
P2A C43A H43A 107.2 . . ?
P2A C43A H43B 107.2 . . ?
C42A C43A P2A 120.3(10) . . ?
C42A C43A H43A 107.2 . . ?
C42A C43A H43B 107.2 . . ?
H43A C43A H43B 106.9 . . ?
O9A C44A H44A 110.2 . . ?
O9A C44A H44B 110.2 . . ?
H44A C44A H44B 108.5 . . ?
C45A C44A O9A 107.4(18) . . ?
C45A C44A H44A 110.2 . . ?
C45A C44A H44B 110.2 . . ?
C44A C45A H45A 109.5 . . ?
C44A C45A H45B 109.5 . . ?
C44A C45A H45C 109.5 . . ?
H45A C45A H45B 109.5 . . ?
H45A C45A H45C 109.5 . . ?
H45B C45A H45C 109.5 . . ?
O10A C46A H46A 105.3 . . ?
O10A C46A H46B 105.3 . . ?
O10A C46A C47A 128(3) . . ?
H46A C46A H46B 106.0 . . ?
C47A C46A H46A 105.3 . . ?
C47A C46A H46B 105.3 . . ?
C46A C47A H47A 109.5 . . ?
C46A C47A H47B 109.5 . . ?
C46A C47A H47C 109.5 . . ?
H47A C47A H47B 109.5 . . ?
H47A C47A H47C 109.5 . . ?
H47B C47A H47C 109.5 . . ?
C39A C40B H40C 110.4 . . ?
C39A C40B H40D 110.4 . . ?
H40C C40B H40D 108.6 . . ?
C41B C40B C39A 106.8(18) . . ?
C41B C40B H40C 110.4 . . ?
C41B C40B H40D 110.4 . . ?
C42A C41B H41C 110.3 . . ?
C42A C41B H41D 110.3 . . ?
C40B C41B C42A 107.3(18) . . ?
C40B C41B H41C 110.3 . . ?
C40B C41B H41D 110.3 . . ?
H41C C41B H41D 108.5 . . ?

loop_
_geom_bond_atom_site_label_1
_geom_bond_atom_site_label_2
_geom_bond_distance
_geom_bond_site_symmetry_2
_geom_bond_publ_flag
S1 C10 1.757(9) . ?
S1 C13 1.727(9) . ?
S2 C14 1.704(8) . ?
S2 C18 1.760(10) . ?
P1 O5 1.471(9) . ?
P1 O6 1.579(9) . ?
P1 O7 1.549(8) . ?
P1 C33 1.807(12) . ?
P2 O8 1.453(9) . ?
P2 O9 1.574(9) . ?
P2 O10 1.586(8) . ?
P2 C43 1.782(10) . ?
O1 C1 1.238(11) . ?
O2 C8 1.212(11) . ?
O3 C20 1.235(11) . ?
O4 C27 1.209(11) . ?
O6 C34 1.461(16) . ?
O7 C36 1.462(14) . ?
O9 C44 1.474(14) . ?
O10 C46 1.474(13) . ?
C1 C2 1.523(13) . ?
C1 C9 1.432(14) . ?
C2 C3 1.364(13) . ?
C2 C7 1.373(13) . ?
C3 H3 0.9500 . ?
C3 C4 1.397(13) . ?
C4 H4 0.9500 . ?
C4 C5 1.395(14) . ?
C5 H5 0.9500 . ?
C5 C6 1.387(14) . ?
C6 H6 0.9500 . ?
C6 C7 1.400(12) . ?
C7 C8 1.499(13) . ?
C8 C9 1.496(12) . ?
C9 C10 1.366(13) . ?
C10 C11 1.432(13) . ?
C11 H11 0.9500 . ?
C11 C12 1.344(12) . ?
C12 C13 1.452(12) . ?
C12 C16 1.530(12) . ?
C13 C14 1.383(12) . ?
C14 C15 1.429(12) . ?
C15 C16 1.526(11) . ?
C15 C17 1.349(12) . ?
C16 C28 1.542(14) . ?
C16 C38 1.569(13) . ?
C17 H17 0.9500 . ?
C17 C18 1.448(12) . ?
C18 C19 1.374(12) . ?
C19 C20 1.484(12) . ?
C19 C27 1.475(13) . ?
C20 C21 1.458(13) . ?
C21 C22 1.422(12) . ?
C21 C26 1.375(13) . ?
C22 H22 0.9500 . ?
C22 C23 1.350(14) . ?
C23 H23 0.9500 . ?
C23 C24 1.376(16) . ?
C24 H24 0.9500 . ?
C24 C25 1.365(15) . ?
C25 H25 0.9500 . ?
C25 C26 1.368(13) . ?
C26 C27 1.549(12) . ?
C28 H28C 0.9900 . ?
C28 H28D 0.9900 . ?
C28 C29 1.524(14) . ?
C29 H29C 0.9900 . ?
C29 H29D 0.9900 . ?
C29 C30 1.541(15) . ?
C30 H30C 0.9900 . ?
C30 H30D 0.9900 . ?
C30 C31 1.531(15) . ?
C31 H31C 0.9900 . ?
C31 H31D 0.9900 . ?
C31 C32 1.528(16) . ?
C32 H32C 0.9900 . ?
C32 H32D 0.9900 . ?
C32 C33 1.511(15) . ?
C33 H33C 0.9900 . ?
C33 H33D 0.9900 . ?
C34 H34C 0.9900 . ?
C34 H34D 0.9900 . ?
C34 C35 1.46(3) . ?
C35 H35D 0.9800 . ?
C35 H35E 0.9800 . ?
C35 H35F 0.9800 . ?
C36 H36C 0.9900 . ?
C36 H36D 0.9900 . ?
C36 C37 1.473(15) . ?
C37 H37D 0.9800 . ?
C37 H37E 0.9800 . ?
C37 H37F 0.9800 . ?
C38 H38C 0.9900 . ?
C38 H38D 0.9900 . ?
C38 C39 1.531(15) . ?
C39 H39E 0.9900 . ?
C39 H39F 0.9900 . ?
C39 C40 1.514(14) . ?
C40 H40E 0.9900 . ?
C40 H40F 0.9900 . ?
C40 C41 1.491(14) . ?
C41 H41E 0.9900 . ?
C41 H41F 0.9900 . ?
C41 C42 1.524(14) . ?
C42 H42E 0.9900 . ?
C42 H42F 0.9900 . ?
C42 C43 1.501(13) . ?
C43 H43C 0.9900 . ?
C43 H43D 0.9900 . ?
C44 H44C 0.9900 . ?
C44 H44D 0.9900 . ?
C44 C45 1.41(2) . ?
C45 H45D 0.9800 . ?
C45 H45E 0.9800 . ?
C45 H45F 0.9800 . ?
C46 H46C 0.9900 . ?
C46 H46D 0.9900 . ?
C46 C47 1.448(15) . ?
C47 H47D 0.9800 . ?
C47 H47E 0.9800 . ?
C47 H47F 0.9800 . ?
S1A C10A 1.805(9) . ?
S1A C13A 1.705(10) . ?
S2A C14A 1.729(10) . ?
S2A C18A 1.740(10) . ?
P1A O5A 1.469(16) . ?
P1A O6A 1.548(11) . ?
P1A O7A 1.528(10) . ?
P1A C33A 1.793(16) . ?
P2A O8A 1.474(14) . ?
P2A O9A 1.530(11) . ?
P2A O10A 1.551(18) . ?
P2A C43A 1.748(13) . ?
O1A C1A 1.237(12) . ?
O2A C8A 1.218(11) . ?
O3A C20A 1.218(12) . ?
O4A C27A 1.205(13) . ?
O6A C34A 1.476(17) . ?
O7A C36A 1.460(14) . ?
O9A C44A 1.513(19) . ?
O10A C46A 1.46(3) . ?
C1A C2A 1.474(15) . ?
C1A C9A 1.471(13) . ?
C2A C3A 1.364(13) . ?
C2A C7A 1.385(14) . ?
C3A H3A 0.9500 . ?
C3A C4A 1.430(16) . ?
C4A H4A 0.9500 . ?
C4A C5A 1.364(15) . ?
C5A H5A 0.9500 . ?
C5A C6A 1.389(13) . ?
C6A H6A 0.9500 . ?
C6A C7A 1.397(14) . ?
C7A C8A 1.478(13) . ?
C8A C9A 1.511(15) . ?
C9A C10A 1.347(13) . ?
C10A C11A 1.421(13) . ?
C11A H11A 0.9500 . ?
C11A C12A 1.363(15) . ?
C12A C13A 1.436(14) . ?
C12A C16A 1.518(13) . ?
C13A C14A 1.396(14) . ?
C14A C15A 1.405(13) . ?
C15A C16A 1.542(15) . ?
C15A C17A 1.365(15) . ?
C16A C28A 1.537(15) . ?
C16A C38A 1.559(13) . ?
C17A H17A 0.9500 . ?
C17A C18A 1.423(16) . ?
C18A C19A 1.382(15) . ?
C19A C20A 1.472(15) . ?
C19A C27A 1.480(14) . ?
C20A C21A 1.475(14) . ?
C21A C22A 1.421(16) . ?
C21A C26A 1.364(15) . ?
C22A H22A 0.9500 . ?
C22A C23A 1.376(15) . ?
C23A H23A 0.9500 . ?
C23A C24A 1.364(16) . ?
C24A H24A 0.9500 . ?
C24A C25A 1.390(16) . ?
C25A H25A 0.9500 . ?
C25A C26A 1.383(15) . ?
C26A C27A 1.514(16) . ?
C28A H28A 0.9900 . ?
C28A H28B 0.9900 . ?
C28A C29A 1.530(14) . ?
C29A H29A 0.9900 . ?
C29A H29B 0.9900 . ?
C29A C30A 1.542(14) . ?
C30A H30A 0.9900 . ?
C30A H30B 0.9900 . ?
C30A C31A 1.546(16) . ?
C31A H31A 0.9900 . ?
C31A H31B 0.9900 . ?
C31A C32A 1.530(9) . ?
C32A H32A 0.9900 . ?
C32A H32B 0.9900 . ?
C32A C33A 1.498(9) . ?
C33A H33A 0.9900 . ?
C33A H33B 0.9900 . ?
C34A H34A 0.9900 . ?
C34A H34B 0.9900 . ?
C34A C35A 1.51(3) . ?
C35A H35A 0.9800 . ?
C35A H35B 0.9800 . ?
C35A H35C 0.9800 . ?
C36A H36A 0.9900 . ?
C36A H36B 0.9900 . ?
C36A C37A 1.477(18) . ?
C37A H37A 0.9800 . ?
C37A H37B 0.9800 . ?
C37A H37C 0.9800 . ?
C38A H38A 0.9900 . ?
C38A H38B 0.9900 . ?
C38A C39A 1.533(9) . ?
C39A H39A 0.9900 . ?
C39A H39B 0.9900 . ?
C39A H39C 0.9900 . ?
C39A H39D 0.9900 . ?
C39A C40A 1.531(9) . ?
C39A C40B 1.57(2) . ?
C40A H40A 0.9900 . ?
C40A H40B 0.9900 . ?
C40A C41A 1.517(10) . ?
C41A H41A 0.9900 . ?
C41A H41B 0.9900 . ?
C41A C42A 1.547(9) . ?
C42A H42A 0.9900 . ?
C42A H42B 0.9900 . ?
C42A H42C 0.9900 . ?
C42A H42D 0.9900 . ?
C42A C43A 1.532(9) . ?
C42A C41B 1.56(2) . ?
C43A H43A 0.9900 . ?
C43A H43B 0.9900 . ?
C44A H44A 0.9900 . ?
C44A H44B 0.9900 . ?
C44A C45A 1.45(2) . ?
C45A H45A 0.9800 . ?
C45A H45B 0.9800 . ?
C45A H45C 0.9800 . ?
C46A H46A 0.9900 . ?
C46A H46B 0.9900 . ?
C46A C47A 1.51(3) . ?
C47A H47A 0.9800 . ?
C47A H47B 0.9800 . ?
C47A H47C 0.9800 . ?
C40B H40C 0.9900 . ?
C40B H40D 0.9900 . ?
C40B C41B 1.50(2) . ?
C41B H41C 0.9900 . ?
C41B H41D 0.9900 . ?

loop_
_geom_torsion_atom_site_label_1
_geom_torsion_atom_site_label_2
_geom_torsion_atom_site_label_3
_geom_torsion_atom_site_label_4
_geom_torsion
_geom_torsion_site_symmetry_1
_geom_torsion_site_symmetry_2
_geom_torsion_site_symmetry_3
_geom_torsion_site_symmetry_4
_geom_torsion_publ_flag
S1 C10 C11 C12 -1.8(12) . . . . ?
S1 C13 C14 S2 -0.2(19) . . . . ?
S1 C13 C14 C15 -180.0(9) . . . . ?
S2 C14 C15 C16 -177.9(7) . . . . ?
S2 C14 C15 C17 0.2(11) . . . . ?
S2 C18 C19 C20 -2.2(15) . . . . ?
S2 C18 C19 C27 175.8(8) . . . . ?
P1 O6 C34 C35 -118.4(18) . . . . ?
P1 O7 C36 C37 -125.4(10) . . . . ?
P2 O9 C44 C45 119.5(19) . . . . ?
P2 O10 C46 C47 -95.8(10) . . . . ?
O1 C1 C2 C3 0.7(18) . . . . ?
O1 C1 C2 C7 179.3(10) . . . . ?
O1 C1 C9 C8 179.2(10) . . . . ?
O1 C1 C9 C10 0.2(18) . . . . ?
O2 C8 C9 C1 -176.8(11) . . . . ?
O2 C8 C9 C10 2.2(19) . . . . ?
O3 C20 C21 C22 0.0(19) . . . . ?
O3 C20 C21 C26 178.3(10) . . . . ?
O5 P1 O6 C34 -41.5(14) . . . . ?
O5 P1 O7 C36 -51.0(10) . . . . ?
O5 P1 C33 C32 172.0(8) . . . . ?
O6 P1 O7 C36 70.7(9) . . . . ?
O6 P1 C33 C32 45.5(10) . . . . ?
O7 P1 O6 C34 -165.7(13) . . . . ?
O7 P1 C33 C32 -60.1(10) . . . . ?
O8 P2 O9 C44 -55.3(12) . . . . ?
O8 P2 O10 C46 -43.4(9) . . . . ?
O8 P2 C43 C42 172.5(9) . . . . ?
O9 P2 O10 C46 -166.1(7) . . . . ?
O9 P2 C43 C42 -62.6(10) . . . . ?
O10 P2 O9 C44 65.3(11) . . . . ?
O10 P2 C43 C42 47.0(10) . . . . ?
C1 C2 C3 C4 179.5(10) . . . . ?
C1 C2 C7 C6 178.8(9) . . . . ?
C1 C2 C7 C8 0.0(11) . . . . ?
C1 C9 C10 S1 0.7(16) . . . . ?
C1 C9 C10 C11 -179.3(11) . . . . ?
C2 C1 C9 C8 -4.5(11) . . . . ?
C2 C1 C9 C10 176.5(10) . . . . ?
C2 C3 C4 C5 0.7(16) . . . . ?
C2 C7 C8 O2 178.5(11) . . . . ?
C2 C7 C8 C9 -2.6(12) . . . . ?
C3 C2 C7 C6 -2.5(16) . . . . ?
C3 C2 C7 C8 178.7(10) . . . . ?
C3 C4 C5 C6 -1.2(17) . . . . ?
C4 C5 C6 C7 -0.2(16) . . . . ?
C5 C6 C7 C2 1.9(15) . . . . ?
C5 C6 C7 C8 -179.5(10) . . . . ?
C6 C7 C8 O2 -0.2(19) . . . . ?
C6 C7 C8 C9 178.6(10) . . . . ?
C7 C2 C3 C4 1.1(16) . . . . ?
C7 C8 C9 C1 4.4(11) . . . . ?
C7 C8 C9 C10 -176.6(10) . . . . ?
C8 C9 C10 S1 -178.2(9) . . . . ?
C8 C9 C10 C11 1.8(19) . . . . ?
C9 C1 C2 C3 -175.7(11) . . . . ?
C9 C1 C2 C7 2.9(11) . . . . ?
C9 C10 C11 C12 178.2(11) . . . . ?
C10 S1 C13 C12 0.5(8) . . . . ?
C10 S1 C13 C14 -179.2(12) . . . . ?
C10 C11 C12 C13 2.2(14) . . . . ?
C10 C11 C12 C16 -177.0(12) . . . . ?
C11 C12 C13 S1 -1.7(12) . . . . ?
C11 C12 C13 C14 178.1(9) . . . . ?
C11 C12 C16 C15 -177.5(13) . . . . ?
C11 C12 C16 C28 -56.8(17) . . . . ?
C11 C12 C16 C38 65.3(17) . . . . ?
C12 C13 C14 S2 -179.9(9) . . . . ?
C12 C13 C14 C15 0.3(11) . . . . ?
C12 C16 C28 C29 -56.6(11) . . . . ?
C12 C16 C38 C39 51.9(10) . . . . ?
C13 S1 C10 C9 -179.4(10) . . . . ?
C13 S1 C10 C11 0.6(8) . . . . ?
C13 C12 C16 C15 3.3(11) . . . . ?
C13 C12 C16 C28 124.0(9) . . . . ?
C13 C12 C16 C38 -113.9(9) . . . . ?
C13 C14 C15 C16 2.0(12) . . . . ?
C13 C14 C15 C17 -180.0(9) . . . . ?
C14 S2 C18 C17 1.8(8) . . . . ?
C14 S2 C18 C19 -176.9(9) . . . . ?
C14 C15 C16 C12 -3.2(11) . . . . ?
C14 C15 C16 C28 -124.8(9) . . . . ?
C14 C15 C16 C38 111.1(9) . . . . ?
C14 C15 C17 C18 1.2(12) . . . . ?
C15 C16 C28 C29 56.1(11) . . . . ?
C15 C16 C38 C39 -56.8(11) . . . . ?
C15 C17 C18 S2 -2.1(11) . . . . ?
C15 C17 C18 C19 176.5(10) . . . . ?
C16 C12 C13 S1 177.7(7) . . . . ?
C16 C12 C13 C14 -2.5(12) . . . . ?
C16 C15 C17 C18 178.6(11) . . . . ?
C16 C28 C29 C30 179.8(8) . . . . ?
C16 C38 C39 C40 -170.0(8) . . . . ?
C17 C15 C16 C12 179.4(12) . . . . ?
C17 C15 C16 C28 57.8(15) . . . . ?
C17 C15 C16 C38 -66.3(16) . . . . ?
C17 C18 C19 C20 179.3(10) . . . . ?
C17 C18 C19 C27 -2.7(18) . . . . ?
C18 S2 C14 C13 179.0(11) . . . . ?
C18 S2 C14 C15 -1.2(8) . . . . ?
C18 C19 C20 O3 -0.2(17) . . . . ?
C18 C19 C20 C21 -179.6(10) . . . . ?
C18 C19 C27 O4 3.0(19) . . . . ?
C18 C19 C27 C26 -179.4(10) . . . . ?
C19 C20 C21 C22 179.3(11) . . . . ?
C19 C20 C21 C26 -2.3(12) . . . . ?
C20 C19 C27 O4 -178.8(11) . . . . ?
C20 C19 C27 C26 -1.2(11) . . . . ?
C20 C21 C22 C23 -179.4(11) . . . . ?
C20 C21 C26 C25 179.4(11) . . . . ?
C20 C21 C26 C27 1.6(12) . . . . ?
C21 C22 C23 C24 -0.9(18) . . . . ?
C21 C26 C27 O4 177.6(11) . . . . ?
C21 C26 C27 C19 -0.2(12) . . . . ?
C22 C21 C26 C25 -2.1(17) . . . . ?
C22 C21 C26 C27 -179.9(9) . . . . ?
C22 C23 C24 C25 -1(2) . . . . ?
C23 C24 C25 C26 1(2) . . . . ?
C24 C25 C26 C21 0.2(19) . . . . ?
C24 C25 C26 C27 177.6(11) . . . . ?
C25 C26 C27 O4 -0.1(19) . . . . ?
C25 C26 C27 C19 -177.9(12) . . . . ?
C26 C21 C22 C23 2.3(16) . . . . ?
C27 C19 C20 O3 -178.5(10) . . . . ?
C27 C19 C20 C21 2.1(11) . . . . ?
C28 C16 C38 C39 177.0(8) . . . . ?
C28 C29 C30 C31 178.3(9) . . . . ?
C29 C30 C31 C32 -174.9(9) . . . . ?
C30 C31 C32 C33 -82.6(12) . . . . ?
C31 C32 C33 P1 -179.8(8) . . . . ?
C33 P1 O6 C34 87.7(13) . . . . ?
C33 P1 O7 C36 -179.6(8) . . . . ?
C38 C16 C28 C29 -178.2(8) . . . . ?
C38 C39 C40 C41 -72.2(13) . . . . ?
C39 C40 C41 C42 177.9(10) . . . . ?
C40 C41 C42 C43 176.6(10) . . . . ?
C41 C42 C43 P2 177.8(8) . . . . ?
C43 P2 O9 C44 179.5(10) . . . . ?
C43 P2 O10 C46 84.2(8) . . . . ?
S1A C10A C11A C12A 0.6(10) . . . . ?
S1A C13A C14A S2A -1.7(16) . . . . ?
S1A C13A C14A C15A -179.6(8) . . . . ?
S2A C14A C15A C16A -178.1(6) . . . . ?
S2A C14A C15A C17A 0.7(11) . . . . ?
S2A C18A C19A C20A 1.9(14) . . . . ?
S2A C18A C19A C27A -177.5(8) . . . . ?
P1A O6A C34A C35A -151.2(14) . . . . ?
P1A O7A C36A C37A -177.3(10) . . . . ?
P2A O9A C44A C45A 104.8(18) . . . . ?
P2A O10A C46A C47A -69(4) . . . . ?
O1A C1A C2A C3A 2.6(16) . . . . ?
O1A C1A C2A C7A -179.9(9) . . . . ?
O1A C1A C9A C8A -179.6(9) . . . . ?
O1A C1A C9A C10A 0.8(15) . . . . ?
O2A C8A C9A C1A 179.5(10) . . . . ?
O2A C8A C9A C10A -0.9(16) . . . . ?
O3A C20A C21A C22A -2.9(15) . . . . ?
O3A C20A C21A C26A -179.9(9) . . . . ?
O5A P1A O6A C34A -53.9(12) . . . . ?
O5A P1A O7A C36A -50.3(13) . . . . ?
O5A P1A C33A C32A -57.9(15) . . . . ?
O6A P1A O7A C36A 74.2(12) . . . . ?
O6A P1A C33A C32A 176.6(13) . . . . ?
O7A P1A O6A C34A -177.8(10) . . . . ?
O7A P1A C33A C32A 70.1(15) . . . . ?
O8A P2A O9A C44A -67.2(16) . . . . ?
O8A P2A O10A C46A -51(3) . . . . ?
O8A P2A C43A C42A -50.2(17) . . . . ?
O9A P2A O10A C46A -172(3) . . . . ?
O9A P2A C43A C42A 64.4(15) . . . . ?
O10A P2A O9A C44A 60.9(15) . . . . ?
O10A P2A C43A C42A 175.9(13) . . . . ?
C1A C2A C3A C4A 178.1(9) . . . . ?
C1A C2A C7A C6A -179.1(8) . . . . ?
C1A C2A C7A C8A -1.4(10) . . . . ?
C1A C9A C10A S1A 0.4(12) . . . . ?
C1A C9A C10A C11A -179.2(9) . . . . ?
C2A C1A C9A C8A -0.8(9) . . . . ?
C2A C1A C9A C10A 179.5(8) . . . . ?
C2A C3A C4A C5A 0.2(14) . . . . ?
C2A C7A C8A O2A -178.6(10) . . . . ?
C2A C7A C8A C9A 0.8(10) . . . . ?
C3A C2A C7A C6A -1.4(14) . . . . ?
C3A C2A C7A C8A 176.3(8) . . . . ?
C3A C4A C5A C6A -0.9(15) . . . . ?
C4A C5A C6A C7A 0.4(14) . . . . ?
C5A C6A C7A C2A 0.7(13) . . . . ?
C5A C6A C7A C8A -176.5(9) . . . . ?
C6A C7A C8A O2A -1.1(16) . . . . ?
C6A C7A C8A C9A 178.3(9) . . . . ?
C7A C2A C3A C4A 0.9(14) . . . . ?
C7A C8A C9A C1A 0.0(9) . . . . ?
C7A C8A C9A C10A 179.7(8) . . . . ?
C8A C9A C10A S1A -179.2(7) . . . . ?
C8A C9A C10A C11A 1.3(15) . . . . ?
C9A C1A C2A C3A -176.1(9) . . . . ?
C9A C1A C2A C7A 1.4(10) . . . . ?
C9A C10A C11A C12A -179.8(9) . . . . ?
C10A S1A C13A C12A 0.6(7) . . . . ?
C10A S1A C13A C14A -178.5(10) . . . . ?
C10A C11A C12A C13A -0.1(11) . . . . ?
C10A C11A C12A C16A -178.3(10) . . . . ?
C11A C12A C13A S1A -0.4(10) . . . . ?
C11A C12A C13A C14A 178.9(8) . . . . ?
C11A C12A C16A C15A -179.4(11) . . . . ?
C11A C12A C16A C28A -59.8(15) . . . . ?
C11A C12A C16A C38A 62.5(15) . . . . ?
C12A C13A C14A S2A 179.2(8) . . . . ?
C12A C13A C14A C15A 1.2(10) . . . . ?
C12A C16A C28A C29A -53.6(13) . . . . ?
C12A C16A C38A C39A 57.6(15) . . . . ?
C13A S1A C10A C9A 179.7(7) . . . . ?
C13A S1A C10A C11A -0.7(6) . . . . ?
C13A C12A C16A C15A 2.4(10) . . . . ?
C13A C12A C16A C28A 122.0(9) . . . . ?
C13A C12A C16A C38A -115.7(10) . . . . ?
C13A C14A C15A C16A 0.4(11) . . . . ?
C13A C14A C15A C17A 179.1(8) . . . . ?
C14A S2A C18A C17A 1.2(8) . . . . ?
C14A S2A C18A C19A -179.9(8) . . . . ?
C14A C15A C16A C12A -1.7(10) . . . . ?
C14A C15A C16A C28A -120.7(9) . . . . ?
C14A C15A C16A C38A 116.2(9) . . . . ?
C14A C15A C17A C18A 0.3(13) . . . . ?
C15A C16A C28A C29A 57.4(12) . . . . ?
C15A C16A C38A C39A -52.4(14) . . . . ?
C15A C17A C18A S2A -1.1(12) . . . . ?
C15A C17A C18A C19A -179.9(9) . . . . ?
C16A C12A C13A S1A 178.2(6) . . . . ?
C16A C12A C13A C14A -2.4(10) . . . . ?
C16A C15A C17A C18A 178.5(10) . . . . ?
C16A C28A C29A C30A -179.1(10) . . . . ?
C16A C38A C39A C40A 156.5(13) . . . . ?
C16A C38A C39A C40B -155.4(15) . . . . ?
C17A C15A C16A C12A -180.0(12) . . . . ?
C17A C15A C16A C28A 61.0(15) . . . . ?
C17A C15A C16A C38A -62.1(16) . . . . ?
C17A C18A C19A C20A -179.4(9) . . . . ?
C17A C18A C19A C27A 1.2(17) . . . . ?
C18A S2A C14A C13A -179.0(10) . . . . ?
C18A S2A C14A C15A -1.1(7) . . . . ?
C18A C19A C20A O3A -0.2(16) . . . . ?
C18A C19A C20A C21A 179.5(9) . . . . ?
C18A C19A C27A O4A 4(2) . . . . ?
C18A C19A C27A C26A -179.3(10) . . . . ?
C19A C20A C21A C22A 177.4(9) . . . . ?
C19A C20A C21A C26A 0.4(10) . . . . ?
C20A C19A C27A O4A -175.6(13) . . . . ?
C20A C19A C27A C26A 1.2(11) . . . . ?
C20A C21A C22A C23A -178.4(9) . . . . ?
C20A C21A C26A C25A 178.9(9) . . . . ?
C20A C21A C26A C27A 0.4(12) . . . . ?
C21A C22A C23A C24A -0.3(15) . . . . ?
C21A C26A C27A O4A 175.9(12) . . . . ?
C21A C26A C27A C19A -0.9(12) . . . . ?
C22A C21A C26A C25A 1.7(15) . . . . ?
C22A C21A C26A C27A -176.8(9) . . . . ?
C22A C23A C24A C25A 2.1(16) . . . . ?
C23A C24A C25A C26A -2.0(16) . . . . ?
C24A C25A C26A C21A 0.2(16) . . . . ?
C24A C25A C26A C27A 178.4(11) . . . . ?
C25A C26A C27A O4A -2(2) . . . . ?
C25A C26A C27A C19A -179.3(11) . . . . ?
C26A C21A C22A C23A -1.6(14) . . . . ?
C27A C19A C20A O3A 179.3(10) . . . . ?
C27A C19A C20A C21A -1.0(10) . . . . ?
C28A C16A C38A C39A -178.0(11) . . . . ?
C28A C29A C30A C31A 177.0(10) . . . . ?
C29A C30A C31A C32A 175.0(11) . . . . ?
C30A C31A C32A C33A -173.5(14) . . . . ?
C31A C32A C33A P1A 160.7(12) . . . . ?
C33A P1A O6A C34A 76.8(12) . . . . ?
C33A P1A O7A C36A 176.6(11) . . . . ?
C38A C16A C28A C29A -177.6(10) . . . . ?
C38A C39A C40A C41A 84(2) . . . . ?
C38A C39A C40B C41B -73(4) . . . . ?
C39A C40A C41A C42A -178.7(18) . . . . ?
C39A C40B C41B C42A -168(3) . . . . ?
C40A C41A C42A C43A 176(2) . . . . ?
C41A C42A C43A P2A 179.4(15) . . . . ?
C43A P2A O9A C44A 177.8(14) . . . . ?
C43A P2A O10A C46A 77(3) . . . . ?
C43A C42A C41B C40B -64(4) . . . . ?
C41B C42A C43A P2A -152.9(19) . . . . ?

loop_
_smtbx_masks_void_nr
_smtbx_masks_void_average_x
_smtbx_masks_void_average_y
_smtbx_masks_void_average_z
_smtbx_masks_void_volume
_smtbx_masks_void_count_electrons
_smtbx_masks_void_content
1 0.411 0.307 0.450 36.5 9.5 ?
2 0.341 0.531 0.351 21.4 3.1 ?
3 0.509 0.868 0.222 38.9 11.6 ?
4 0.491 0.132 0.778 38.9 11.4 ?
5 0.482 0.422 0.116 10.8 1.8 ?
6 0.589 0.693 0.550 36.5 9.4 ?
7 0.518 0.578 0.884 10.8 1.8 ?
8 0.659 0.469 0.649 21.4 3.1 ?
